data_7041025
loop_
_publ_author_name
'Au-Yeung, Ka-Chun'
'So, Yat-Ming'
'Sung, Herman H.-Y.'
'Williams, Ian D.'
'Leung, Wa-Hung'

_publ_section_title
;
 Tetravalent cerium pseudohalide complexes supported by the Kl\"aui
 tripodal ligand [Co(\h(5)-C5H5){P(O)(OEt)2}3]().
;
_journal_issue 45
_journal_name_full 'Dalton transactions (Cambridge, England : 2003)'
_journal_page_first 18163
_journal_page_last 18170
_journal_paper_doi 10.1039/c6dt03740b
_journal_volume 45
_journal_year 2016
_chemical_absolute_configuration ad
_chemical_formula_moiety 'C72 H100 B2 Ce Co2 N2 O18 P6, 0.5(C4 H10 O)'
_chemical_formula_sum 'C74 H105 B2 Ce Co2 N2 O18.5 P6'
_chemical_formula_weight 1784.02
_chemical_name_systematic
;
 ? 
;
_space_group_IT_number 33
_space_group_name_Hall 'P 2c -2n'
_space_group_name_H-M_alt 'P n a 21'
_symmetry_cell_setting orthorhombic
_symmetry_space_group_name_Hall 'P 2c -2n'
_symmetry_space_group_name_H-M 'P n a 21'
_atom_sites_solution_hydrogens geom
_atom_sites_solution_primary iterative
_atom_sites_solution_secondary difmap
_audit_creation_date 2014-08-29
_audit_creation_method
;
  Olex2 1.2-beta
  (compiled May  9 2012 12:37:22, GUI svn.r4230)
;
_audit_update_record
;
2016-06-03 deposited with the CCDC.
2016-10-24 downloaded from the CCDC.
;
_cell_angle_alpha 90.00
_cell_angle_beta 90.00
_cell_angle_gamma 90.00
_cell_formula_units_Z 8
_cell_length_a 53.8313(8)
_cell_length_b 13.75432(14)
_cell_length_c 22.3077(2)
_cell_measurement_reflns_used 22562
_cell_measurement_temperature 99.9(5)
_cell_measurement_theta_max 75.4860
_cell_measurement_theta_min 4.1180
_cell_volume 16516.9(3)
_computing_cell_refinement
;
CrysAlisPro, Agilent Technologies,
Version 1.171.36.32 (release 02-08-2013 CrysAlis171 .NET)
(compiled Aug  2 2013,16:46:58)
;
_computing_data_collection
;
CrysAlisPro, Agilent Technologies,
Version 1.171.36.32 (release 02-08-2013 CrysAlis171 .NET)
(compiled Aug  2 2013,16:46:58)
;
_computing_data_reduction
;
CrysAlisPro, Agilent Technologies,
Version 1.171.36.32 (release 02-08-2013 CrysAlis171 .NET)
(compiled Aug  2 2013,16:46:58)
;
_computing_molecular_graphics
;
O. V. Dolomanov, L. J. Bourhis, R. J. Gildea, J. A. K. Howard and H. Puschmann,
OLEX2: a complete structure solution, refinement and analysis program.
J. Appl. Cryst. (2009). 42, 339-341.
;
_computing_publication_material
;
O. V. Dolomanov, L. J. Bourhis, R. J. Gildea, J. A. K. Howard and H. Puschmann,
OLEX2: a complete structure solution, refinement and analysis program.
J. Appl. Cryst. (2009). 42, 339-341.
;
_computing_structure_refinement
;
XH, G.M. Sheldrick, Acta Cryst.
(2008). A64, 112-122
;
_computing_structure_solution 'J. Appl. Cryst. (2007) 40, 786-790'
_diffrn_ambient_temperature 99.9(5)
_diffrn_detector_area_resol_mean 10.3587
_diffrn_measured_fraction_theta_full 0.9991
_diffrn_measured_fraction_theta_max 0.8890
_diffrn_measurement_details
;
  1 omega  -71.00   31.00   1.0000    7.0000
omega____ theta____ kappa____ phi______ frames
    -      -40.9453   57.0000  -60.0000 102

  2 omega  -88.00   10.00   1.0000    7.0000
omega____ theta____ kappa____ phi______ frames
    -      -40.9453  109.0000   42.0000 98

  3 omega  -40.00   35.00   1.0000    7.0000
omega____ theta____ kappa____ phi______ frames
    -      -40.9453   37.0000 -180.0000 75

  4 omega  -49.00   35.00   1.0000    7.0000
omega____ theta____ kappa____ phi______ frames
    -      -40.9453   37.0000   60.0000 84

  5 omega   31.00  108.00   1.0000   25.0000
omega____ theta____ kappa____ phi______ frames
    -      110.5703  -94.0000 -120.0000 77

  6 omega   49.00  115.00   1.0000   25.0000
omega____ theta____ kappa____ phi______ frames
    -      110.5703 -111.0000   90.0000 66

  7 omega   97.00  170.00   1.0000   25.0000
omega____ theta____ kappa____ phi______ frames
    -      110.5703   30.0000  120.0000 73

  8 omega   83.00  171.00   1.0000   25.0000
omega____ theta____ kappa____ phi______ frames
    -      110.5703   45.0000   30.0000 88

  9 omega   36.00   90.00   1.0000   25.0000
omega____ theta____ kappa____ phi______ frames
    -      110.5703  -30.0000    0.0000 54

 10 omega   36.00   89.00   1.0000   25.0000
omega____ theta____ kappa____ phi______ frames
    -      110.5703  -30.0000 -150.0000 53

 11 omega   80.00  177.00   1.0000   25.0000
omega____ theta____ kappa____ phi______ frames
    -      110.5703   61.0000  -30.0000 97

 12 omega   36.00  122.00   1.0000   25.0000
omega____ theta____ kappa____ phi______ frames
    -      110.5703  -61.0000   90.0000 86

 13 omega   49.00  138.00   1.0000   25.0000
omega____ theta____ kappa____ phi______ frames
    -      110.5703  -77.0000  -90.0000 89
;
_diffrn_measurement_device 'kappa diffractometer'
_diffrn_measurement_device_type 'SuperNova, Dual, Cu at zero, Atlas'
_diffrn_measurement_method '\w scans'
_diffrn_orient_matrix_UB_11 -0.0277433000
_diffrn_orient_matrix_UB_12 0.0274337000
_diffrn_orient_matrix_UB_13 -0.0015488000
_diffrn_orient_matrix_UB_21 0.0028543000
_diffrn_orient_matrix_UB_22 0.0533682000
_diffrn_orient_matrix_UB_23 0.0603091000
_diffrn_orient_matrix_UB_31 0.0064116000
_diffrn_orient_matrix_UB_32 0.0945932000
_diffrn_orient_matrix_UB_33 -0.0335982000
_diffrn_radiation_monochromator mirror
_diffrn_radiation_probe x-ray
_diffrn_radiation_type CuK\a
_diffrn_radiation_wavelength 1.5418
_diffrn_reflns_av_R_equivalents 0.0896
_diffrn_reflns_av_unetI/netI 0.0926
_diffrn_reflns_limit_h_max 64
_diffrn_reflns_limit_h_min -58
_diffrn_reflns_limit_k_max 16
_diffrn_reflns_limit_k_min -14
_diffrn_reflns_limit_l_max 25
_diffrn_reflns_limit_l_min -26
_diffrn_reflns_number 91912
_diffrn_reflns_theta_full 66.50
_diffrn_reflns_theta_max 67.50
_diffrn_reflns_theta_min 3.86
_diffrn_source 'sealed X-ray tube'
_diffrn_source_current 0.80
_diffrn_source_power 0.040
_diffrn_source_target Cu
_diffrn_source_voltage 50
_exptl_absorpt_coefficient_mu 8.939
_exptl_absorpt_correction_T_max 1.00000
_exptl_absorpt_correction_T_min 0.48515
_exptl_absorpt_correction_type multi-scan
_exptl_absorpt_process_details
;
CrysAlisPro, Agilent Technologies,
Version 1.171.36.32 (release 02-08-2013 CrysAlis171 .NET)
(compiled Aug  2 2013,16:46:58)
Empirical absorption correction using spherical harmonics,
 implemented in SCALE3 ABSPACK scaling algorithm.
;
_exptl_crystal_colour orange
_exptl_crystal_density_diffrn 1.435
_exptl_crystal_density_method 'not measured'
_exptl_crystal_description plate
_exptl_crystal_F_000 7384
_exptl_crystal_size_max 0.15
_exptl_crystal_size_mid 0.10
_exptl_crystal_size_min 0.02
_refine_diff_density_max 2.664
_refine_diff_density_min -1.598
_refine_diff_density_rms 0.120
_refine_ls_abs_structure_details 'Flack H D (1983), Acta Cryst. A39, 876-881'
_refine_ls_abs_structure_Flack -0.013(3)
_refine_ls_extinction_method none
_refine_ls_goodness_of_fit_ref 1.001
_refine_ls_hydrogen_treatment constr
_refine_ls_matrix_type full
_refine_ls_number_parameters 1910
_refine_ls_number_reflns 26902
_refine_ls_number_restraints 129
_refine_ls_restrained_S_all 1.002
_refine_ls_R_factor_all 0.0827
_refine_ls_R_factor_gt 0.0576
_refine_ls_shift/su_max 0.002
_refine_ls_shift/su_mean 0.000
_refine_ls_structure_factor_coef Fsqd
_refine_ls_weighting_details 'calc w=1/[\s^2^(Fo^2^)+(0.0370P)^2^+79.6102P] where P=(Fo^2^+2Fc^2^)/3'
_refine_ls_weighting_scheme calc
_refine_ls_wR_factor_gt 0.1204
_refine_ls_wR_factor_ref 0.1304
_reflns_number_gt 21744
_reflns_number_total 26902
_reflns_threshold_expression >2sigma(I)
_cod_data_source_file c6dt03740b2.cif
_cod_data_source_block ka17a
_cod_depositor_comments
;
The following automatic conversions were performed:

'_symmetry_cell_setting' value 'Orthorhombic' changed to
'orthorhombic' according to
/usr/data/users/saulius/crontab/automatic-downloads/rss-feeds/RSC/lib/dictionaries/cif_core.dic
dictionary named 'cif_core.dic' version 2.4.2 from 2011-04-26.

Automatic conversion script
Id: cif_fix_values 4268 2015-11-12 08:31:59Z antanas 

 Adding full bibliography for 7041024--7041027.cif.
;
_cod_original_sg_symbol_H-M Pna2(1)
_cod_original_formula_sum 'C74 H105 B2 Ce Co2 N2 O18.50 P6'
_cod_database_code 7041025
_reflns_odcompleteness_completeness 99.91
_reflns_odcompleteness_iscentric 1
_reflns_odcompleteness_theta 68.13

loop_
_space_group_symop_id
_space_group_symop_operation_xyz
1 'x, y, z'
2 '-x, -y, z+1/2'
3 '-x+1/2, y+1/2, z+1/2'
4 'x+1/2, -y+1/2, z'

loop_
_atom_site_label
_atom_site_type_symbol
_atom_site_fract_x
_atom_site_fract_y
_atom_site_fract_z
_atom_site_U_iso_or_equiv
_atom_site_adp_type
_atom_site_occupancy
_atom_site_symmetry_multiplicity
_atom_site_calc_flag
_atom_site_refinement_flags
_atom_site_disorder_assembly
_atom_site_disorder_group
Ce1 Ce 0.443234(6) 0.24522(3) 0.47553(3) 0.01419(8) Uani 1 1 d . A .
Co1 Co 0.51125(2) 0.37999(10) 0.53521(6) 0.0185(3) Uani 1 1 d . . .
Co2 Co 0.39888(2) 0.18059(10) 0.31847(6) 0.0189(3) Uani 1 1 d . . .
P1 P 0.47800(4) 0.45850(15) 0.50962(10) 0.0175(4) Uani 1 1 d . A .
P2 P 0.49031(4) 0.27784(16) 0.58872(9) 0.0191(4) Uani 1 1 d . A .
P3 P 0.50905(4) 0.28299(15) 0.45968(9) 0.0177(4) Uani 1 1 d . A .
P4 P 0.41718(4) 0.31768(15) 0.33460(10) 0.0204(4) Uani 1 1 d . . .
P5 P 0.38450(4) 0.18773(17) 0.40854(10) 0.0215(5) Uani 1 1 d . . .
P6 P 0.43186(4) 0.10107(16) 0.34477(10) 0.0201(4) Uani 1 1 d . . .
O1 O 0.35991(11) 0.2543(5) 0.4111(3) 0.0306(15) Uani 1 1 d . . .
O2 O 0.37420(11) 0.0846(4) 0.4279(3) 0.0278(14) Uani 1 1 d . . .
O3 O 0.42902(11) -0.0132(4) 0.3409(3) 0.0240(13) Uani 1 1 d . . .
O4 O 0.45222(11) 0.1183(5) 0.2932(3) 0.0260(14) Uani 1 1 d . . .
O5 O 0.43051(11) 0.3590(5) 0.2755(3) 0.0289(15) Uani 1 1 d . . .
O6 O 0.39619(11) 0.3967(4) 0.3449(3) 0.0252(13) Uani 1 1 d . . .
O7 O 0.40215(10) 0.2268(4) 0.4576(2) 0.0200(12) Uani 1 1 d U . .
O8 O 0.44363(10) 0.1230(4) 0.4058(3) 0.0219(13) Uani 1 1 d . . .
O9 O 0.43615(11) 0.3250(4) 0.3846(3) 0.0242(13) Uani 1 1 d . . .
O11 O 0.50640(11) 0.1955(4) 0.6199(3) 0.0282(14) Uani 1 1 d . . .
O12 O 0.48057(11) 0.3366(4) 0.6462(3) 0.0246(13) Uani 1 1 d . . .
O13 O 0.46975(11) 0.5397(4) 0.5569(3) 0.0240(13) Uani 1 1 d . . .
O14 O 0.48593(11) 0.5258(4) 0.4547(3) 0.0233(13) Uani 1 1 d . . .
O15 O 0.52422(11) 0.3201(5) 0.4022(3) 0.0275(14) Uani 1 1 d . . .
O16 O 0.52500(9) 0.1887(3) 0.4735(3) 0.0191(11) Uani 1 1 d . . .
O17 O 0.46866(10) 0.2263(4) 0.5575(3) 0.0212(12) Uani 1 1 d U . .
O18 O 0.45462(9) 0.4002(4) 0.4935(2) 0.0151(11) Uani 1 1 d U . .
O19 O 0.48275(9) 0.2514(4) 0.4385(2) 0.0163(11) Uani 1 1 d . . .
N1 N 0.41768(14) 0.3002(6) 0.5646(3) 0.0283(18) Uani 1 1 d . . .
N2 N 0.43531(14) 0.0847(5) 0.5288(3) 0.0249(17) Uani 1 1 d . . .
B1 B 0.3818(2) 0.3136(8) 0.6543(5) 0.031(3) Uani 1 1 d . . .
B2 B 0.44301(18) -0.1003(7) 0.5765(4) 0.022(2) Uani 1 1 d . . .
C1 C 0.38195(18) 0.2410(7) 0.2429(4) 0.031(2) Uani 1 1 d . . .
H1 H 0.3817 0.3077 0.2319 0.037 Uiso 1 1 calc R . .
C2 C 0.36412(17) 0.1915(7) 0.2797(4) 0.025(2) Uani 1 1 d U . .
H2 H 0.3501 0.2209 0.2980 0.030 Uiso 1 1 calc R . .
C3 C 0.37053(19) 0.0932(8) 0.2844(4) 0.035(2) Uani 1 1 d . . .
H3 H 0.3618 0.0450 0.3064 0.043 Uiso 1 1 calc R . .
C4 C 0.39250(19) 0.0785(7) 0.2504(4) 0.032(2) Uani 1 1 d . . .
H4 H 0.4008 0.0183 0.2447 0.039 Uiso 1 1 calc R . .
C5 C 0.39993(19) 0.1710(7) 0.2261(4) 0.033(2) Uani 1 1 d . . .
H5 H 0.4144 0.1831 0.2029 0.039 Uiso 1 1 calc R . .
C6 C 0.52628(17) 0.4655(8) 0.6037(4) 0.035(2) Uani 1 1 d . . .
H6 H 0.5175 0.4863 0.6384 0.041 Uiso 1 1 calc R . .
C7 C 0.52826(16) 0.5158(7) 0.5484(5) 0.033(2) Uani 1 1 d . . .
H7 H 0.5213 0.5777 0.5396 0.039 Uiso 1 1 calc R . .
C8 C 0.54238(15) 0.4581(7) 0.5087(4) 0.028(2) Uani 1 1 d . . .
H8 H 0.5460 0.4738 0.4682 0.033 Uiso 1 1 calc R . .
C9 C 0.55023(16) 0.3723(8) 0.5392(5) 0.034(2) Uani 1 1 d . . .
H9 H 0.5604 0.3219 0.5235 0.040 Uiso 1 1 calc R . .
C10 C 0.54010(17) 0.3770(7) 0.5970(5) 0.032(2) Uani 1 1 d . . .
H10 H 0.5421 0.3289 0.6271 0.038 Uiso 1 1 calc R . .
C11 C 0.35637(19) 0.3308(8) 0.4535(5) 0.044(3) Uani 1 1 d . . .
H11A H 0.3698 0.3797 0.4496 0.053 Uiso 1 1 calc R . .
H11B H 0.3567 0.3045 0.4948 0.053 Uiso 1 1 calc R . .
C12 C 0.3314(2) 0.3768(10) 0.4407(7) 0.068(4) Uani 1 1 d . . .
H12A H 0.3322 0.4114 0.4023 0.102 Uiso 1 1 calc R . .
H12B H 0.3273 0.4228 0.4727 0.102 Uiso 1 1 calc R . .
H12C H 0.3187 0.3262 0.4386 0.102 Uiso 1 1 calc R . .
C13 C 0.36144(18) 0.0750(7) 0.4861(4) 0.037(2) Uani 1 1 d . . .
H13A H 0.3656 0.1313 0.5120 0.044 Uiso 1 1 calc R . .
H13B H 0.3671 0.0151 0.5066 0.044 Uiso 1 1 calc R . .
C14 C 0.33382(19) 0.0707(9) 0.4765(6) 0.056(3) Uani 1 1 d . . .
H14A H 0.3299 0.0173 0.4489 0.084 Uiso 1 1 calc R . .
H14B H 0.3281 0.1323 0.4592 0.084 Uiso 1 1 calc R . .
H14C H 0.3255 0.0596 0.5149 0.084 Uiso 1 1 calc R . .
C15 C 0.41722(18) -0.0683(6) 0.3889(4) 0.028(2) Uani 1 1 d . . .
H15A H 0.3990 -0.0604 0.3869 0.033 Uiso 1 1 calc R . .
H15B H 0.4230 -0.0446 0.4283 0.033 Uiso 1 1 calc R . .
C16 C 0.42410(19) -0.1740(7) 0.3810(5) 0.034(2) Uani 1 1 d . . .
H16A H 0.4169 -0.1986 0.3436 0.051 Uiso 1 1 calc R . .
H16B H 0.4177 -0.2117 0.4149 0.051 Uiso 1 1 calc R . .
H16C H 0.4422 -0.1803 0.3794 0.051 Uiso 1 1 calc R . .
C17 C 0.4781(2) 0.0963(10) 0.3018(5) 0.058(4) Uani 1 1 d D . .
H17A H 0.4845 0.1397 0.3337 0.070 Uiso 1 1 calc R . .
H17B H 0.4870 0.1138 0.2644 0.070 Uiso 1 1 calc R . .
C18 C 0.4852(3) -0.0033(12) 0.3174(9) 0.097(6) Uani 1 1 d D . .
H18A H 0.4794 -0.0479 0.2861 0.146 Uiso 1 1 calc R . .
H18B H 0.4776 -0.0210 0.3558 0.146 Uiso 1 1 calc R . .
H18C H 0.5033 -0.0076 0.3209 0.146 Uiso 1 1 calc R . .
C19 C 0.45708(19) 0.3593(8) 0.2677(5) 0.036(2) Uani 1 1 d U . .
H19A H 0.4648 0.3154 0.2975 0.044 Uiso 1 1 calc R . .
H19B H 0.4636 0.4257 0.2746 0.044 Uiso 1 1 calc R . .
C20 C 0.4640(2) 0.3266(10) 0.2056(5) 0.054(3) Uani 1 1 d . . .
H20A H 0.4559 0.3689 0.1761 0.081 Uiso 1 1 calc R . .
H20B H 0.4584 0.2594 0.1996 0.081 Uiso 1 1 calc R . .
H20C H 0.4820 0.3300 0.2007 0.081 Uiso 1 1 calc R . .
C21 C 0.4029(2) 0.4951(6) 0.3627(5) 0.034(2) Uani 1 1 d . . .
H21A H 0.4170 0.5182 0.3380 0.041 Uiso 1 1 calc R . .
H21B H 0.4082 0.4954 0.4052 0.041 Uiso 1 1 calc R . .
C22 C 0.3817(2) 0.5600(8) 0.3548(6) 0.050(3) Uani 1 1 d . . .
H22A H 0.3764 0.5592 0.3127 0.075 Uiso 1 1 calc R . .
H22B H 0.3864 0.6263 0.3661 0.075 Uiso 1 1 calc R . .
H22C H 0.3679 0.5382 0.3802 0.075 Uiso 1 1 calc R . .
C31 C 0.5033(4) 0.0931(13) 0.6004(8) 0.022(4) Uiso 0.50 1 d P A 1
H31A H 0.5009 0.0901 0.5564 0.026 Uiso 0.50 1 calc PR A 1
H31B H 0.4886 0.0639 0.6199 0.026 Uiso 0.50 1 calc PR A 1
C32B C 0.5182(3) 0.0371(13) 0.6512(8) 0.024(4) Uiso 0.50 1 d P A 2
H32A H 0.5170 -0.0305 0.6376 0.036 Uiso 0.50 1 calc PR A 2
H32B H 0.5057 0.0494 0.6821 0.036 Uiso 0.50 1 calc PR A 2
H32C H 0.5348 0.0485 0.6679 0.036 Uiso 0.50 1 calc PR A 2
C33 C 0.46567(19) 0.2883(7) 0.6918(4) 0.032(2) Uani 1 1 d . A .
H33A H 0.4599 0.2244 0.6768 0.039 Uiso 1 1 calc R . .
H33B H 0.4509 0.3282 0.7013 0.039 Uiso 1 1 calc R . .
C34 C 0.4813(2) 0.2747(11) 0.7476(5) 0.065(4) Uani 1 1 d . . .
H34A H 0.4955 0.2325 0.7383 0.098 Uiso 1 1 calc R A .
H34B H 0.4712 0.2446 0.7791 0.098 Uiso 1 1 calc R . .
H34C H 0.4874 0.3380 0.7614 0.098 Uiso 1 1 calc R . .
C35 C 0.45089(17) 0.5190(6) 0.6025(4) 0.027(2) Uani 1 1 d . . .
H35A H 0.4490 0.4480 0.6081 0.032 Uiso 1 1 calc R . .
H35B H 0.4346 0.5465 0.5906 0.032 Uiso 1 1 calc R . .
C36 C 0.4600(2) 0.5661(8) 0.6596(5) 0.040(3) Uani 1 1 d . . .
H36A H 0.4636 0.6349 0.6520 0.060 Uiso 1 1 calc R . .
H36B H 0.4752 0.5333 0.6732 0.060 Uiso 1 1 calc R . .
H36C H 0.4472 0.5607 0.6906 0.060 Uiso 1 1 calc R . .
C37 C 0.46839(17) 0.5944(7) 0.4298(5) 0.035(2) Uani 1 1 d . . .
H37A H 0.4658 0.6491 0.4579 0.042 Uiso 1 1 calc R . .
H37B H 0.4522 0.5623 0.4227 0.042 Uiso 1 1 calc R . .
C38 C 0.47903(19) 0.6312(7) 0.3714(5) 0.037(2) Uani 1 1 d U . .
H38A H 0.4792 0.5784 0.3419 0.055 Uiso 1 1 calc R . .
H38B H 0.4960 0.6543 0.3780 0.055 Uiso 1 1 calc R . .
H38C H 0.4688 0.6848 0.3564 0.055 Uiso 1 1 calc R . .
C39 C 0.5138(2) 0.3904(8) 0.3620(5) 0.040(3) Uani 1 1 d . . .
H39A H 0.5189 0.4565 0.3744 0.047 Uiso 1 1 calc R . .
H39B H 0.4954 0.3870 0.3636 0.047 Uiso 1 1 calc R . .
C40 C 0.5223(2) 0.3719(12) 0.3003(5) 0.074(5) Uani 1 1 d . . .
H40A H 0.5160 0.4232 0.2738 0.111 Uiso 1 1 calc R . .
H40B H 0.5159 0.3088 0.2868 0.111 Uiso 1 1 calc R . .
H40C H 0.5405 0.3713 0.2993 0.111 Uiso 1 1 calc R . .
C41 C 0.52409(16) 0.1085(7) 0.4311(4) 0.028(2) Uani 1 1 d . . .
H41A H 0.5275 0.1327 0.3901 0.033 Uiso 1 1 calc R . .
H41B H 0.5073 0.0788 0.4314 0.033 Uiso 1 1 calc R . .
C42 C 0.54323(17) 0.0334(6) 0.4482(5) 0.032(2) Uani 1 1 d . . .
H42A H 0.5429 -0.0201 0.4192 0.048 Uiso 1 1 calc R . .
H42B H 0.5395 0.0083 0.4883 0.048 Uiso 1 1 calc R . .
H42C H 0.5598 0.0633 0.4482 0.048 Uiso 1 1 calc R . .
C50 C 0.40282(17) 0.3094(7) 0.6026(4) 0.028(2) Uani 1 1 d U A .
C51 C 0.37058(19) 0.2055(7) 0.6542(4) 0.031(2) Uani 1 1 d . A .
C52 C 0.38613(18) 0.1222(7) 0.6581(4) 0.031(2) Uani 1 1 d . . .
H52 H 0.4035 0.1319 0.6614 0.037 Uiso 1 1 calc R A .
C53 C 0.3773(2) 0.0284(7) 0.6574(4) 0.035(2) Uani 1 1 d . A .
H53 H 0.3885 -0.0248 0.6601 0.042 Uiso 1 1 calc R . .
C54 C 0.3522(2) 0.0120(7) 0.6526(4) 0.036(2) Uani 1 1 d . . .
H54 H 0.3459 -0.0525 0.6519 0.043 Uiso 1 1 calc R A .
C55 C 0.33636(19) 0.0903(8) 0.6490(5) 0.039(3) Uani 1 1 d . A .
H55 H 0.3190 0.0794 0.6460 0.047 Uiso 1 1 calc R . .
C56 C 0.34527(18) 0.1846(8) 0.6497(4) 0.034(2) Uani 1 1 d . . .
H56 H 0.3338 0.2369 0.6471 0.041 Uiso 1 1 calc R A .
C57 C 0.3623(2) 0.3976(7) 0.6381(4) 0.035(2) Uani 1 1 d . A .
C58 C 0.3423(2) 0.4173(7) 0.6784(5) 0.042(3) Uani 1 1 d . . .
H58 H 0.3408 0.3792 0.7137 0.050 Uiso 1 1 calc R A .
C59 C 0.3251(2) 0.4891(7) 0.6680(5) 0.046(3) Uani 1 1 d . A .
H59 H 0.3117 0.4984 0.6952 0.055 Uiso 1 1 calc R . .
C60 C 0.3272(3) 0.5470(8) 0.6188(6) 0.061(4) Uani 1 1 d . . .
H60 H 0.3154 0.5971 0.6116 0.074 Uiso 1 1 calc R A .
C61 C 0.3469(3) 0.5323(9) 0.5788(6) 0.070(5) Uani 1 1 d . A .
H61 H 0.3485 0.5726 0.5445 0.085 Uiso 1 1 calc R . .
C62 C 0.3639(2) 0.4587(7) 0.5893(5) 0.048(3) Uani 1 1 d . . .
H62 H 0.3772 0.4500 0.5619 0.057 Uiso 1 1 calc R A .
C63 C 0.39659(19) 0.3456(8) 0.7161(5) 0.039(3) Uani 1 1 d . A .
C64 C 0.4028(2) 0.4430(8) 0.7263(5) 0.045(3) Uani 1 1 d . . .
H64 H 0.3981 0.4898 0.6970 0.054 Uiso 1 1 calc R A .
C65 C 0.4152(3) 0.4744(10) 0.7765(6) 0.065(4) Uani 1 1 d . A .
H65 H 0.4190 0.5414 0.7811 0.079 Uiso 1 1 calc R . .
C66 C 0.4221(2) 0.4099(11) 0.8198(6) 0.066(5) Uani 1 1 d . . .
H66 H 0.4307 0.4318 0.8545 0.080 Uiso 1 1 calc R A .
C67 C 0.4166(2) 0.3120(10) 0.8129(5) 0.057(4) Uani 1 1 d . A .
H67 H 0.4212 0.2662 0.8427 0.068 Uiso 1 1 calc R . .
C68 C 0.4039(2) 0.2816(9) 0.7611(4) 0.042(3) Uani 1 1 d . . .
H68 H 0.4002 0.2145 0.7566 0.050 Uiso 1 1 calc R A .
C70 C 0.43822(15) 0.0082(6) 0.5490(4) 0.0176(17) Uani 1 1 d U A .
C71 C 0.47043(16) -0.1325(6) 0.5522(4) 0.0235(19) Uani 1 1 d . A .
C72 C 0.48729(17) -0.1829(6) 0.5876(5) 0.030(2) Uani 1 1 d . . .
H72 H 0.4836 -0.1922 0.6288 0.036 Uiso 1 1 calc R A .
C73 C 0.50935(17) -0.2201(7) 0.5650(5) 0.035(2) Uani 1 1 d . A .
H73 H 0.5202 -0.2554 0.5905 0.042 Uiso 1 1 calc R . .
C74 C 0.51546(17) -0.2062(7) 0.5058(5) 0.034(2) Uani 1 1 d . . .
H74 H 0.5304 -0.2323 0.4901 0.041 Uiso 1 1 calc R A .
C75 C 0.49974(17) -0.1543(7) 0.4698(6) 0.038(2) Uani 1 1 d . A .
H75 H 0.5040 -0.1431 0.4290 0.045 Uiso 1 1 calc R . .
C76 C 0.47773(17) -0.1181(6) 0.4922(4) 0.028(2) Uani 1 1 d . . .
H76 H 0.4671 -0.0823 0.4663 0.034 Uiso 1 1 calc R A .
C77 C 0.42179(17) -0.1697(6) 0.5479(4) 0.0235(19) Uani 1 1 d . A .
C78 C 0.42611(18) -0.2662(6) 0.5343(4) 0.030(2) Uani 1 1 d . . .
H78 H 0.4423 -0.2917 0.5412 0.036 Uiso 1 1 calc R A .
C79 C 0.40796(19) -0.3281(7) 0.5110(5) 0.038(3) Uani 1 1 d . A .
H79 H 0.4117 -0.3942 0.5026 0.046 Uiso 1 1 calc R . .
C80 C 0.3843(2) -0.2915(9) 0.5002(5) 0.051(3) Uani 1 1 d . . .
H80 H 0.3718 -0.3320 0.4838 0.061 Uiso 1 1 calc R A .
C81 C 0.3794(2) -0.1961(9) 0.5135(7) 0.059(4) Uani 1 1 d . A .
H81 H 0.3633 -0.1702 0.5062 0.070 Uiso 1 1 calc R . .
C82 C 0.39777(19) -0.1374(8) 0.5377(6) 0.044(3) Uani 1 1 d . . .
H82 H 0.3937 -0.0721 0.5476 0.053 Uiso 1 1 calc R A .
C83 C 0.44114(16) -0.0918(6) 0.6489(4) 0.0218(18) Uani 1 1 d . A .
C84 C 0.43374(18) -0.1708(7) 0.6835(5) 0.034(2) Uani 1 1 d . . .
H84 H 0.4294 -0.2297 0.6639 0.041 Uiso 1 1 calc R A .
C85 C 0.43248(19) -0.1668(8) 0.7460(5) 0.037(2) Uani 1 1 d . A .
H85 H 0.4272 -0.2221 0.7681 0.044 Uiso 1 1 calc R . .
C86 C 0.4388(2) -0.0834(9) 0.7755(4) 0.042(3) Uani 1 1 d . . .
H86 H 0.4383 -0.0805 0.8181 0.051 Uiso 1 1 calc R A .
C87 C 0.4461(2) -0.0025(8) 0.7421(5) 0.048(3) Uani 1 1 d . A .
H87 H 0.4504 0.0563 0.7619 0.057 Uiso 1 1 calc R . .
C88 C 0.44704(19) -0.0080(7) 0.6802(4) 0.034(2) Uani 1 1 d . . .
H88 H 0.4519 0.0481 0.6582 0.041 Uiso 1 1 calc R A .
Ce1A Ce 0.679008(7) 0.22766(3) 0.47745(2) 0.01255(8) Uani 1 1 d . . .
Co1A Co 0.73662(2) 0.43654(9) 0.43171(6) 0.0170(3) Uani 1 1 d . . .
Co2A Co 0.63905(2) -0.00919(9) 0.39229(6) 0.0151(3) Uani 1 1 d . . .
P1A P 0.74282(4) 0.28553(15) 0.45288(10) 0.0178(4) Uani 1 1 d . . .
P2A P 0.71122(4) 0.45139(15) 0.50548(10) 0.0169(4) Uani 1 1 d . . .
P3A P 0.70529(4) 0.40351(14) 0.37515(10) 0.0166(4) Uani 1 1 d . . .
P4A P 0.63234(4) 0.14415(14) 0.37498(9) 0.0154(4) Uani 1 1 d . . .
P5A P 0.63775(4) 0.01998(13) 0.48768(9) 0.0151(4) Uani 1 1 d . . .
P6A P 0.67895(4) 0.00443(14) 0.39495(10) 0.0170(4) Uani 1 1 d . . .
O1A O 0.75234(11) 0.2347(4) 0.3931(3) 0.0256(14) Uani 1 1 d . . .
O2A O 0.76628(10) 0.2684(4) 0.4954(3) 0.0274(14) Uani 1 1 d . C .
O3A O 0.72771(10) 0.4484(4) 0.5647(3) 0.0216(13) Uani 1 1 d . . .
O4A O 0.69867(10) 0.5559(4) 0.5079(3) 0.0214(13) Uani 1 1 d . . .
O5A O 0.68769(10) 0.4969(4) 0.3748(2) 0.0181(12) Uani 1 1 d . . .
O6A O 0.71116(10) 0.3978(4) 0.3052(3) 0.0192(12) Uani 1 1 d U . .
O7A O 0.72194(8) 0.2258(3) 0.4793(3) 0.0152(10) Uani 1 1 d U . .
O8A O 0.69042(10) 0.3773(4) 0.5109(2) 0.0158(11) Uani 1 1 d U . .
O9A O 0.69038(10) 0.3130(4) 0.3916(2) 0.0176(12) Uani 1 1 d . . .
O11A O 0.63712(11) 0.1615(4) 0.3050(3) 0.0199(12) Uani 1 1 d . . .
O12A O 0.60360(10) 0.1702(4) 0.3811(3) 0.0209(12) Uani 1 1 d . . .
O13A O 0.60912(10) 0.0383(4) 0.5014(3) 0.0199(12) Uani 1 1 d . . .
O14A O 0.64325(10) -0.0748(4) 0.5268(3) 0.0184(12) Uani 1 1 d . . .
O15A O 0.68985(10) -0.0851(4) 0.4309(3) 0.0219(13) Uani 1 1 d . . .
O16A O 0.69225(11) -0.0140(4) 0.3312(3) 0.0235(13) Uani 1 1 d . . .
O17A O 0.64627(9) 0.2195(4) 0.4122(3) 0.0189(12) Uani 1 1 d . . .
O18A O 0.65347(9) 0.1009(3) 0.5119(2) 0.0129(11) Uani 1 1 d U . .
O19A O 0.68979(10) 0.0964(4) 0.4203(3) 0.0179(12) Uani 1 1 d . . .
N1A N 0.69292(12) 0.1813(5) 0.5847(3) 0.0202(15) Uani 1 1 d U . .
N2A N 0.64391(11) 0.3087(4) 0.5369(3) 0.0136(13) Uani 1 1 d U . .
B1A B 0.70551(19) 0.1100(7) 0.6974(5) 0.026(2) Uani 1 1 d . . .
B2A B 0.61845(17) 0.4303(6) 0.6145(4) 0.0156(19) Uani 1 1 d . . .
C1A C 0.76949(14) 0.4939(6) 0.4630(4) 0.025(2) Uani 1 1 d . . .
H1A H 0.7770 0.4762 0.4999 0.030 Uiso 1 1 calc R . .
C2A C 0.75210(15) 0.5706(6) 0.4544(4) 0.025(2) Uani 1 1 d . . .
H2A H 0.7463 0.6145 0.4841 0.030 Uiso 1 1 calc R . .
C3A C 0.74513(16) 0.5692(6) 0.3934(4) 0.0241(19) Uani 1 1 d . . .
H3A H 0.7333 0.6112 0.3753 0.029 Uiso 1 1 calc R . .
C4A C 0.75871(16) 0.4947(6) 0.3633(4) 0.027(2) Uani 1 1 d . . .
H4A H 0.7578 0.4791 0.3218 0.033 Uiso 1 1 calc R . .
C5A C 0.77363(16) 0.4486(6) 0.4066(4) 0.0238(19) Uani 1 1 d U . .
H5A H 0.7846 0.3959 0.3994 0.029 Uiso 1 1 calc R . .
C6A C 0.62086(18) -0.1418(6) 0.4049(4) 0.029(2) Uani 1 1 d . . .
H6A H 0.6185 -0.1745 0.4420 0.035 Uiso 1 1 calc R . .
C7A C 0.64111(17) -0.1538(6) 0.3659(4) 0.029(2) Uani 1 1 d . . .
H7A H 0.6551 -0.1946 0.3727 0.035 Uiso 1 1 calc R . .
C8A C 0.63721(18) -0.0950(7) 0.3151(4) 0.030(2) Uani 1 1 d U . .
H8A H 0.6480 -0.0900 0.2815 0.035 Uiso 1 1 calc R . .
C9A C 0.61491(17) -0.0455(6) 0.3227(4) 0.028(2) Uani 1 1 d . . .
H9A H 0.6077 -0.0013 0.2950 0.034 Uiso 1 1 calc R . .
C10A C 0.60463(16) -0.0723(6) 0.3791(4) 0.0250(19) Uani 1 1 d U . .
H10A H 0.5897 -0.0481 0.3962 0.030 Uiso 1 1 calc R . .
C11A C 0.75337(17) 0.1300(6) 0.3885(4) 0.028(2) Uani 1 1 d U . .
H11C H 0.7366 0.1036 0.3810 0.033 Uiso 1 1 calc R . .
H11D H 0.7597 0.1019 0.4264 0.033 Uiso 1 1 calc R . .
C12A C 0.76998(18) 0.1044(7) 0.3389(5) 0.035(2) Uani 1 1 d . . .
H12D H 0.7637 0.1328 0.3016 0.053 Uiso 1 1 calc R . .
H12E H 0.7707 0.0335 0.3349 0.053 Uiso 1 1 calc R . .
H12F H 0.7867 0.1297 0.3470 0.053 Uiso 1 1 calc R . .
C13A C 0.76325(19) 0.2484(8) 0.5592(5) 0.039(3) Uani 1 1 d D . .
H13C H 0.7555 0.1839 0.5650 0.047 Uiso 0.67 1 calc PR B 1
H13D H 0.7524 0.2982 0.5777 0.047 Uiso 0.67 1 calc PR B 1
H13E H 0.7461 0.2270 0.5680 0.047 Uiso 0.33 1 calc PR B 2
H13F H 0.7670 0.3070 0.5833 0.047 Uiso 0.33 1 calc PR B 2
C14A C 0.7878(4) 0.2503(18) 0.5870(11) 0.080(7) Uiso 0.67 1 d PD C 1
H14D H 0.7991 0.2075 0.5647 0.120 Uiso 0.67 1 calc PR C 1
H14E H 0.7865 0.2278 0.6286 0.120 Uiso 0.67 1 calc PR C 1
H14F H 0.7943 0.3169 0.5864 0.120 Uiso 0.67 1 calc PR C 1
C15A C 0.71612(17) 0.4565(7) 0.6232(4) 0.027(2) Uani 1 1 d . . .
H15C H 0.7104 0.3919 0.6371 0.033 Uiso 1 1 calc R . .
H15D H 0.7016 0.5004 0.6212 0.033 Uiso 1 1 calc R . .
C16A C 0.73508(19) 0.4964(8) 0.6654(4) 0.036(2) Uani 1 1 d . . .
H16D H 0.7404 0.5607 0.6516 0.055 Uiso 1 1 calc R . .
H16E H 0.7494 0.4527 0.6668 0.055 Uiso 1 1 calc R . .
H16F H 0.7278 0.5021 0.7056 0.055 Uiso 1 1 calc R . .
C17A C 0.67217(15) 0.5668(6) 0.5118(4) 0.0218(18) Uani 1 1 d . . .
H17C H 0.6658 0.5314 0.5473 0.026 Uiso 1 1 calc R . .
H17D H 0.6642 0.5392 0.4756 0.026 Uiso 1 1 calc R . .
C18A C 0.66611(17) 0.6727(6) 0.5169(4) 0.027(2) Uani 1 1 d . . .
H18D H 0.6728 0.7074 0.4821 0.041 Uiso 1 1 calc R . .
H18E H 0.6736 0.6990 0.5536 0.041 Uiso 1 1 calc R . .
H18F H 0.6480 0.6811 0.5184 0.041 Uiso 1 1 calc R . .
C19A C 0.66373(16) 0.4934(6) 0.3437(4) 0.026(2) Uani 1 1 d . . .
H19C H 0.6524 0.4472 0.3640 0.032 Uiso 1 1 calc R . .
H19D H 0.6661 0.4718 0.3017 0.032 Uiso 1 1 calc R . .
C20A C 0.65299(18) 0.5946(7) 0.3451(4) 0.033(2) Uani 1 1 d . . .
H20D H 0.6372 0.5956 0.3231 0.049 Uiso 1 1 calc R . .
H20E H 0.6647 0.6400 0.3264 0.049 Uiso 1 1 calc R . .
H20F H 0.6501 0.6141 0.3868 0.049 Uiso 1 1 calc R . .
C21A C 0.72367(16) 0.3141(6) 0.2803(4) 0.0232(19) Uani 1 1 d . . .
H21C H 0.7180 0.2539 0.3005 0.028 Uiso 1 1 calc R . .
H21D H 0.7419 0.3201 0.2858 0.028 Uiso 1 1 calc R . .
C22A C 0.71721(18) 0.3109(7) 0.2135(4) 0.030(2) Uani 1 1 d . . .
H22D H 0.7233 0.3700 0.1939 0.045 Uiso 1 1 calc R . .
H22E H 0.6991 0.3068 0.2087 0.045 Uiso 1 1 calc R . .
H22F H 0.7250 0.2539 0.1951 0.045 Uiso 1 1 calc R . .
C31A C 0.63730(17) 0.2598(6) 0.2814(4) 0.0254(19) Uani 1 1 d U . .
H31E H 0.6518 0.2958 0.2970 0.030 Uiso 1 1 calc R . .
H31F H 0.6220 0.2946 0.2937 0.030 Uiso 1 1 calc R . .
C32A C 0.63862(19) 0.2530(7) 0.2139(4) 0.034(2) Uani 1 1 d . . .
H32G H 0.6379 0.3185 0.1966 0.052 Uiso 1 1 calc R . .
H32H H 0.6246 0.2144 0.1991 0.052 Uiso 1 1 calc R . .
H32I H 0.6542 0.2218 0.2021 0.052 Uiso 1 1 calc R . .
C33A C 0.59428(14) 0.2374(5) 0.4260(4) 0.0188(17) Uani 1 1 d . . .
H33C H 0.6060 0.2397 0.4602 0.023 Uiso 1 1 calc R . .
H33D H 0.5780 0.2140 0.4411 0.023 Uiso 1 1 calc R . .
C34A C 0.59130(17) 0.3372(6) 0.4005(4) 0.027(2) Uani 1 1 d . . .
H34D H 0.5802 0.3347 0.3657 0.041 Uiso 1 1 calc R . .
H34E H 0.6076 0.3621 0.3880 0.041 Uiso 1 1 calc R . .
H34F H 0.5842 0.3804 0.4310 0.041 Uiso 1 1 calc R . .
C35A C 0.59928(16) 0.0376(6) 0.5621(4) 0.0238(19) Uani 1 1 d . . .
H35C H 0.5870 0.0908 0.5666 0.029 Uiso 1 1 calc R . .
H35D H 0.6130 0.0496 0.5909 0.029 Uiso 1 1 calc R . .
C36A C 0.58710(17) -0.0574(7) 0.5768(4) 0.030(2) Uani 1 1 d . . .
H36D H 0.5739 -0.0704 0.5477 0.044 Uiso 1 1 calc R . .
H36E H 0.5800 -0.0542 0.6172 0.044 Uiso 1 1 calc R . .
H36F H 0.5995 -0.1096 0.5751 0.044 Uiso 1 1 calc R . .
C37A C 0.66361(15) -0.0819(5) 0.5701(4) 0.0168(17) Uani 1 1 d . . .
H37C H 0.6706 -0.0166 0.5782 0.020 Uiso 1 1 calc R . .
H37D H 0.6770 -0.1236 0.5539 0.020 Uiso 1 1 calc R . .
C38A C 0.65337(17) -0.1255(6) 0.6272(4) 0.025(2) Uani 1 1 d . . .
H38D H 0.6462 -0.1896 0.6186 0.038 Uiso 1 1 calc R . .
H38E H 0.6405 -0.0828 0.6435 0.038 Uiso 1 1 calc R . .
H38F H 0.6668 -0.1325 0.6566 0.038 Uiso 1 1 calc R . .
C39A C 0.71595(16) -0.0905(6) 0.4442(5) 0.032(2) Uani 1 1 d . . .
H39C H 0.7198 -0.0486 0.4790 0.039 Uiso 1 1 calc R . .
H39D H 0.7256 -0.0669 0.4094 0.039 Uiso 1 1 calc R . .
C40A C 0.72285(18) -0.1917(7) 0.4576(6) 0.051(4) Uani 1 1 d . . .
H40D H 0.7182 -0.2335 0.4238 0.077 Uiso 1 1 calc R . .
H40E H 0.7141 -0.2133 0.4938 0.077 Uiso 1 1 calc R . .
H40F H 0.7408 -0.1958 0.4641 0.077 Uiso 1 1 calc R . .
C41A C 0.68930(17) 0.0595(6) 0.2842(4) 0.0235(19) Uani 1 1 d . . .
H41C H 0.6905 0.1257 0.3012 0.028 Uiso 1 1 calc R . .
H41D H 0.6730 0.0525 0.2642 0.028 Uiso 1 1 calc R . .
C42A C 0.71033(18) 0.0410(8) 0.2400(5) 0.034(2) Uani 1 1 d . . .
H42D H 0.7083 0.0833 0.2050 0.052 Uiso 1 1 calc R . .
H42E H 0.7100 -0.0271 0.2272 0.052 Uiso 1 1 calc R . .
H42F H 0.7263 0.0550 0.2594 0.052 Uiso 1 1 calc R . .
C50A C 0.69857(15) 0.1533(6) 0.6319(4) 0.0202(18) Uani 1 1 d . . .
C51A C 0.73112(16) 0.1626(6) 0.7217(4) 0.0235(19) Uani 1 1 d . . .
C52A C 0.75377(16) 0.1155(7) 0.7253(4) 0.026(2) Uani 1 1 d . . .
H52A H 0.7550 0.0507 0.7108 0.031 Uiso 1 1 calc R . .
C53A C 0.77514(17) 0.1597(7) 0.7495(5) 0.034(2) Uani 1 1 d . . .
H53A H 0.7903 0.1242 0.7519 0.041 Uiso 1 1 calc R . .
C54A C 0.77413(18) 0.2540(8) 0.7697(5) 0.035(2) Uani 1 1 d . . .
H54A H 0.7884 0.2841 0.7867 0.042 Uiso 1 1 calc R . .
C55A C 0.75195(19) 0.3040(7) 0.7648(5) 0.034(2) Uani 1 1 d . . .
H55A H 0.7510 0.3699 0.7774 0.040 Uiso 1 1 calc R . .
C56A C 0.73098(18) 0.2584(7) 0.7416(5) 0.034(2) Uani 1 1 d . . .
H56A H 0.7159 0.2943 0.7393 0.041 Uiso 1 1 calc R . .
C57A C 0.70912(16) -0.0057(6) 0.6916(5) 0.028(2) Uani 1 1 d . . .
C58A C 0.72032(17) -0.0483(7) 0.6407(5) 0.032(2) Uani 1 1 d . . .
H58A H 0.7252 -0.0080 0.6083 0.039 Uiso 1 1 calc R . .
C59A C 0.72440(19) -0.1500(8) 0.6371(5) 0.042(3) Uani 1 1 d . . .
H59A H 0.7319 -0.1769 0.6023 0.051 Uiso 1 1 calc R . .
C60A C 0.7176(2) -0.2097(7) 0.6834(6) 0.041(3) Uani 1 1 d . . .
H60A H 0.7203 -0.2779 0.6811 0.049 Uiso 1 1 calc R . .
C61A C 0.70682(18) -0.1688(8) 0.7336(6) 0.042(3) Uani 1 1 d . . .
H61A H 0.7021 -0.2095 0.7661 0.051 Uiso 1 1 calc R . .
C62A C 0.70276(17) -0.0701(6) 0.7374(5) 0.029(2) Uani 1 1 d . . .
H62A H 0.6953 -0.0448 0.7727 0.035 Uiso 1 1 calc R . .
C63A C 0.68219(17) 0.1350(6) 0.7430(4) 0.027(2) Uani 1 1 d . . .
C64A C 0.6858(2) 0.1414(7) 0.8052(5) 0.038(2) Uani 1 1 d . . .
H64A H 0.7021 0.1334 0.8207 0.045 Uiso 1 1 calc R . .
C65A C 0.6665(2) 0.1591(8) 0.8451(6) 0.052(3) Uani 1 1 d . . .
H65A H 0.6697 0.1618 0.8870 0.062 Uiso 1 1 calc R . .
C66A C 0.6426(2) 0.1725(7) 0.8240(6) 0.047(3) Uani 1 1 d . . .
H66A H 0.6295 0.1866 0.8509 0.056 Uiso 1 1 calc R . .
C67A C 0.63817(19) 0.1650(7) 0.7623(6) 0.043(3) Uani 1 1 d . . .
H67A H 0.6218 0.1726 0.7471 0.052 Uiso 1 1 calc R . .
C68A C 0.65774(16) 0.1465(6) 0.7236(5) 0.030(2) Uani 1 1 d . . .
H68A H 0.6543 0.1413 0.6819 0.036 Uiso 1 1 calc R . .
C70A C 0.63331(15) 0.3590(6) 0.5692(4) 0.0167(17) Uani 1 1 d U . .
C71A C 0.63986(14) 0.4726(6) 0.6599(3) 0.0154(16) Uani 1 1 d . . .
C72A C 0.65178(16) 0.4093(7) 0.7007(4) 0.027(2) Uani 1 1 d . . .
H72A H 0.6474 0.3424 0.7012 0.032 Uiso 1 1 calc R . .
C73A C 0.66971(18) 0.4429(9) 0.7400(5) 0.040(3) Uani 1 1 d . . .
H73A H 0.6777 0.3990 0.7667 0.048 Uiso 1 1 calc R . .
C74A C 0.67597(18) 0.5386(9) 0.7406(5) 0.042(3) Uani 1 1 d . . .
H74A H 0.6880 0.5613 0.7685 0.051 Uiso 1 1 calc R . .
C75A C 0.66518(17) 0.6031(8) 0.7013(5) 0.036(2) Uani 1 1 d . . .
H75A H 0.6700 0.6696 0.7011 0.043 Uiso 1 1 calc R . .
C76A C 0.64718(15) 0.5694(6) 0.6618(4) 0.026(2) Uani 1 1 d . . .
H76A H 0.6396 0.6142 0.6351 0.031 Uiso 1 1 calc R . .
C77A C 0.60544(14) 0.5141(6) 0.5744(4) 0.0196(18) Uani 1 1 d . . .
C78A C 0.60862(15) 0.5235(6) 0.5130(4) 0.0223(18) Uani 1 1 d . . .
H78A H 0.6180 0.4756 0.4923 0.027 Uiso 1 1 calc R . .
C79A C 0.59856(15) 0.6004(6) 0.4802(4) 0.0265(18) Uani 1 1 d . . .
H79A H 0.6012 0.6034 0.4381 0.032 Uiso 1 1 calc R . .
C80A C 0.58488(15) 0.6721(7) 0.5079(5) 0.030(2) Uani 1 1 d . . .
H80A H 0.5781 0.7248 0.4857 0.036 Uiso 1 1 calc R . .
C81A C 0.58134(17) 0.6648(7) 0.5690(5) 0.031(2) Uani 1 1 d . . .
H81A H 0.5719 0.7131 0.5891 0.037 Uiso 1 1 calc R . .
C82A C 0.59135(15) 0.5882(6) 0.6015(4) 0.0220(18) Uani 1 1 d . . .
H82A H 0.5886 0.5857 0.6436 0.026 Uiso 1 1 calc R . .
C83A C 0.59885(14) 0.3643(5) 0.6526(4) 0.0148(16) Uani 1 1 d . . .
C84A C 0.58608(17) 0.4018(7) 0.7026(4) 0.026(2) Uani 1 1 d . . .
H84A H 0.5885 0.4680 0.7134 0.031 Uiso 1 1 calc R . .
C85A C 0.57017(19) 0.3452(7) 0.7364(4) 0.033(2) Uani 1 1 d . . .
H85A H 0.5623 0.3728 0.7705 0.039 Uiso 1 1 calc R . .
C86A C 0.56539(16) 0.2495(7) 0.7219(4) 0.030(2) Uani 1 1 d . . .
H86A H 0.5540 0.2118 0.7447 0.036 Uiso 1 1 calc R . .
C87A C 0.57761(17) 0.2104(6) 0.6737(4) 0.028(2) Uani 1 1 d . . .
H87A H 0.5749 0.1445 0.6629 0.033 Uiso 1 1 calc R . .
C88A C 0.59400(15) 0.2669(6) 0.6404(4) 0.026(2) Uani 1 1 d . . .
H88A H 0.6023 0.2374 0.6075 0.032 Uiso 1 1 calc R . .
C1S C 0.2989(3) 0.8399(11) 0.5719(7) 0.073(4) Uiso 1 1 d . D .
C2S C 0.3041(3) 0.7836(10) 0.5179(7) 0.072(4) Uiso 1 1 d D . .
O3S O 0.2879(3) 0.6951(11) 0.5329(8) 0.077(4) Uiso 0.67 1 d P D 1
C4S C 0.2910(5) 0.6091(19) 0.4911(13) 0.095(8) Uiso 0.67 1 d PD D 1
C5S C 0.2781(6) 0.522(2) 0.5211(16) 0.130(12) Uiso 0.67 1 d PD D 1
O3B O 0.2891(4) 0.7210(16) 0.4889(11) 0.056(6) Uiso 0.33 1 d PD D 2
C4B C 0.3016(8) 0.676(3) 0.4405(16) 0.078(13) Uiso 0.33 1 d PD D 2
C5B C 0.2894(11) 0.586(4) 0.419(3) 0.12(2) Uiso 0.33 1 d PD D 2
C14C C 0.7817(7) 0.168(3) 0.572(2) 0.064(11) Uiso 0.33 1 d PD C 2
H14G H 0.7794 0.1147 0.5437 0.096 Uiso 0.33 1 calc PR C 2
H14H H 0.7790 0.1435 0.6132 0.096 Uiso 0.33 1 calc PR C 2
H14I H 0.7987 0.1933 0.5689 0.096 Uiso 0.33 1 calc PR C 2
C32 C 0.5264(4) 0.0393(16) 0.6182(11) 0.043(5) Uiso 0.50 1 d P A 1
H32D H 0.5404 0.0616 0.5936 0.065 Uiso 0.50 1 calc PR A 1
H32E H 0.5239 -0.0306 0.6121 0.065 Uiso 0.50 1 calc PR A 1
H32F H 0.5300 0.0518 0.6605 0.065 Uiso 0.50 1 calc PR A 1
C31B C 0.5140(4) 0.1043(13) 0.5991(9) 0.025(4) Uiso 0.50 1 d P A 2
H31C H 0.5296 0.1112 0.5758 0.030 Uiso 0.50 1 calc PR A 2
H31D H 0.5011 0.0768 0.5723 0.030 Uiso 0.50 1 calc PR A 2

loop_
_atom_site_aniso_label
_atom_site_aniso_U_11
_atom_site_aniso_U_22
_atom_site_aniso_U_33
_atom_site_aniso_U_23
_atom_site_aniso_U_13
_atom_site_aniso_U_12
Ce1 0.01618(19) 0.01494(18) 0.01145(17) 0.0008(2) -0.0003(2) -0.00013(15)
Co1 0.0158(6) 0.0213(7) 0.0184(7) -0.0014(6) -0.0009(5) -0.0013(5)
Co2 0.0208(7) 0.0219(7) 0.0140(7) -0.0002(6) -0.0034(5) -0.0003(6)
P1 0.0171(10) 0.0168(10) 0.0187(11) -0.0007(8) -0.0002(8) -0.0005(8)
P2 0.0202(10) 0.0210(10) 0.0160(11) -0.0013(8) -0.0029(8) 0.0001(8)
P3 0.0152(9) 0.0214(10) 0.0167(12) -0.0012(8) 0.0032(7) 0.0018(8)
P4 0.0294(12) 0.0157(10) 0.0160(11) 0.0013(8) -0.0062(9) -0.0017(9)
P5 0.0177(10) 0.0289(12) 0.0179(11) -0.0009(9) -0.0018(8) 0.0002(9)
P6 0.0232(11) 0.0236(11) 0.0136(11) -0.0042(9) -0.0010(8) 0.0024(9)
O1 0.023(3) 0.034(4) 0.035(4) -0.006(3) 0.001(3) 0.006(3)
O2 0.029(3) 0.028(3) 0.026(4) 0.007(3) 0.005(3) -0.006(3)
O3 0.034(3) 0.020(3) 0.018(3) -0.005(3) 0.000(3) 0.004(3)
O4 0.025(3) 0.043(4) 0.010(3) 0.000(3) 0.005(2) 0.001(3)
O5 0.030(3) 0.038(4) 0.019(3) 0.015(3) -0.009(3) -0.010(3)
O6 0.033(3) 0.026(3) 0.016(3) 0.003(2) -0.008(3) 0.006(3)
O7 0.018(2) 0.028(2) 0.015(2) -0.0068(18) -0.0118(17) -0.0029(19)
O8 0.024(3) 0.021(3) 0.021(3) -0.004(2) 0.001(2) 0.004(2)
O9 0.033(3) 0.022(3) 0.017(3) 0.004(2) -0.013(3) 0.000(3)
O11 0.030(3) 0.019(3) 0.035(4) -0.002(3) -0.011(3) 0.006(3)
O12 0.030(3) 0.017(3) 0.026(4) -0.003(3) 0.002(3) -0.002(3)
O13 0.025(3) 0.022(3) 0.025(3) -0.003(3) 0.002(3) -0.002(2)
O14 0.026(3) 0.021(3) 0.023(3) 0.005(2) 0.005(2) 0.005(2)
O15 0.025(3) 0.032(3) 0.026(4) 0.002(3) 0.007(3) 0.003(3)
O16 0.021(3) 0.015(2) 0.021(3) -0.007(3) 0.002(3) 0.0003(19)
O17 0.024(2) 0.024(2) 0.015(2) 0.0020(19) -0.0054(18) -0.0035(19)
O18 0.015(2) 0.015(2) 0.016(2) -0.0035(17) -0.0033(17) -0.0016(17)
O19 0.011(2) 0.020(3) 0.018(3) 0.000(2) 0.003(2) 0.003(2)
N1 0.031(4) 0.033(4) 0.022(4) -0.012(3) 0.008(3) -0.006(3)
N2 0.030(4) 0.030(4) 0.015(4) 0.003(3) -0.001(3) -0.010(3)
B1 0.026(5) 0.036(6) 0.030(6) 0.000(5) 0.017(5) -0.011(5)
B2 0.027(5) 0.018(5) 0.019(5) 0.007(4) -0.002(4) 0.000(4)
C1 0.043(5) 0.030(5) 0.019(5) 0.012(4) -0.019(4) -0.005(4)
C2 0.025(3) 0.027(3) 0.023(3) -0.003(2) -0.004(2) -0.001(2)
C3 0.038(6) 0.040(6) 0.028(6) 0.011(4) -0.007(4) -0.013(5)
C4 0.044(6) 0.033(5) 0.021(5) -0.016(4) -0.010(4) 0.007(4)
C5 0.039(6) 0.044(6) 0.015(5) -0.007(4) -0.009(4) -0.005(5)
C6 0.026(5) 0.052(6) 0.026(5) -0.028(5) 0.002(4) -0.012(4)
C7 0.025(5) 0.020(5) 0.054(7) -0.011(4) -0.018(4) -0.007(4)
C8 0.019(4) 0.035(5) 0.030(5) 0.002(4) -0.005(4) -0.010(4)
C9 0.017(4) 0.043(6) 0.040(6) -0.001(5) -0.006(4) -0.004(4)
C10 0.023(5) 0.039(6) 0.033(6) 0.006(4) -0.007(4) -0.005(4)
C11 0.037(6) 0.043(6) 0.051(7) 0.002(5) 0.011(5) 0.021(5)
C12 0.058(8) 0.069(9) 0.076(10) -0.014(8) -0.003(7) 0.024(7)
C13 0.040(5) 0.043(5) 0.028(6) 0.012(4) 0.005(4) -0.015(4)
C14 0.040(6) 0.077(8) 0.052(7) -0.008(8) 0.011(6) -0.019(5)
C15 0.042(5) 0.017(4) 0.023(5) 0.005(4) 0.004(4) 0.002(4)
C16 0.037(5) 0.031(5) 0.035(6) -0.003(5) 0.002(5) 0.008(4)
C17 0.046(7) 0.095(11) 0.034(7) 0.001(7) 0.001(5) 0.036(7)
C18 0.081(12) 0.118(15) 0.093(15) -0.010(12) -0.008(10) 0.000(11)
C19 0.037(3) 0.038(3) 0.034(3) 0.006(3) -0.002(3) -0.001(3)
C20 0.042(7) 0.078(9) 0.042(7) 0.006(7) 0.002(5) -0.006(6)
C21 0.058(7) 0.013(4) 0.031(6) -0.003(4) -0.010(5) 0.001(4)
C22 0.065(8) 0.035(6) 0.049(8) 0.001(5) -0.011(6) 0.009(6)
C33 0.047(6) 0.037(5) 0.014(5) 0.002(4) 0.003(4) -0.011(5)
C34 0.066(9) 0.107(12) 0.023(6) 0.016(7) -0.009(6) -0.009(8)
C35 0.030(5) 0.021(4) 0.030(5) 0.005(4) 0.009(4) 0.001(4)
C36 0.047(6) 0.039(6) 0.033(6) -0.011(5) 0.004(5) -0.002(5)
C37 0.031(5) 0.031(5) 0.043(6) 0.013(5) 0.004(5) 0.009(4)
C38 0.038(3) 0.036(3) 0.036(3) 0.0023(19) -0.0002(19) 0.0006(19)
C39 0.038(6) 0.053(7) 0.028(6) 0.001(5) 0.007(4) 0.012(5)
C40 0.054(8) 0.140(15) 0.029(7) 0.037(8) 0.001(6) 0.015(9)
C41 0.029(5) 0.029(5) 0.026(5) 0.002(4) 0.000(4) 0.007(4)
C42 0.032(5) 0.017(4) 0.047(6) -0.003(4) -0.002(4) 0.005(4)
C50 0.030(3) 0.026(3) 0.028(3) -0.007(2) 0.001(2) -0.004(2)
C51 0.046(6) 0.025(5) 0.021(5) -0.006(4) 0.006(4) -0.016(4)
C52 0.031(5) 0.034(5) 0.029(5) -0.009(4) 0.004(4) -0.011(4)
C53 0.048(6) 0.030(5) 0.027(5) 0.005(4) 0.007(4) -0.004(5)
C54 0.059(7) 0.030(5) 0.018(5) 0.005(4) 0.005(4) -0.006(5)
C55 0.034(6) 0.053(7) 0.030(6) 0.006(5) 0.003(4) -0.019(5)
C56 0.033(5) 0.045(6) 0.024(5) 0.002(4) 0.005(4) -0.008(5)
C57 0.050(6) 0.028(5) 0.028(6) -0.016(4) 0.018(5) -0.014(5)
C58 0.053(7) 0.033(6) 0.038(6) -0.001(5) 0.020(5) -0.009(5)
C59 0.060(7) 0.027(5) 0.050(7) 0.005(5) 0.030(6) 0.002(5)
C60 0.098(11) 0.027(6) 0.058(9) 0.001(6) 0.036(8) 0.010(6)
C61 0.129(14) 0.034(6) 0.049(8) 0.008(6) 0.046(8) 0.010(7)
C62 0.068(8) 0.029(6) 0.046(7) -0.005(5) 0.032(6) -0.008(5)
C63 0.037(6) 0.047(6) 0.034(6) -0.012(5) 0.020(5) -0.014(5)
C64 0.060(7) 0.042(6) 0.034(6) -0.029(5) 0.025(5) -0.017(5)
C65 0.094(11) 0.059(8) 0.043(8) -0.031(7) 0.033(7) -0.045(8)
C66 0.071(9) 0.095(11) 0.033(7) -0.032(7) 0.024(6) -0.057(8)
C67 0.059(8) 0.090(10) 0.022(6) -0.004(6) 0.011(5) -0.033(7)
C68 0.047(6) 0.061(7) 0.019(5) -0.015(5) 0.015(4) -0.029(5)
C70 0.020(3) 0.017(3) 0.016(3) 0.003(2) 0.001(2) 0.000(2)
C71 0.026(4) 0.017(4) 0.028(5) 0.005(4) -0.003(4) -0.009(3)
C72 0.033(5) 0.024(5) 0.034(6) 0.005(4) 0.001(4) 0.002(4)
C73 0.028(5) 0.023(5) 0.056(7) -0.004(5) -0.011(5) 0.005(4)
C74 0.028(5) 0.024(5) 0.052(7) -0.012(4) 0.003(4) 0.002(4)
C75 0.035(5) 0.036(5) 0.042(6) 0.006(5) 0.009(5) -0.005(4)
C76 0.028(5) 0.029(5) 0.028(5) 0.002(4) 0.004(4) -0.003(4)
C77 0.029(5) 0.021(5) 0.020(5) 0.001(4) 0.001(4) -0.001(4)
C78 0.039(5) 0.018(5) 0.033(5) 0.000(4) -0.001(4) -0.005(4)
C79 0.048(6) 0.022(5) 0.045(7) -0.011(5) 0.004(5) -0.016(4)
C80 0.041(6) 0.066(8) 0.047(7) -0.005(6) -0.004(5) -0.027(6)
C81 0.023(5) 0.063(8) 0.089(11) -0.012(7) -0.005(6) -0.004(5)
C82 0.032(5) 0.039(6) 0.061(8) -0.013(6) -0.003(5) 0.001(5)
C83 0.025(4) 0.026(4) 0.015(4) 0.008(3) -0.003(3) 0.000(4)
C84 0.037(6) 0.028(5) 0.038(6) 0.006(4) 0.004(4) 0.001(4)
C85 0.037(6) 0.048(7) 0.025(5) 0.012(5) 0.008(4) 0.008(5)
C86 0.043(6) 0.068(8) 0.016(5) 0.017(5) -0.003(4) 0.014(6)
C87 0.064(8) 0.049(7) 0.029(6) -0.009(5) -0.015(5) -0.006(6)
C88 0.052(6) 0.024(5) 0.025(5) 0.002(4) -0.010(4) -0.006(4)
Ce1A 0.01421(16) 0.00854(16) 0.01490(19) -0.0014(2) 0.0014(2) 0.00010(14)
Co1A 0.0151(6) 0.0155(7) 0.0206(7) -0.0009(5) 0.0031(5) -0.0016(5)
Co2A 0.0182(6) 0.0130(6) 0.0141(6) -0.0031(5) 0.0004(5) -0.0007(5)
P1A 0.0162(9) 0.0172(10) 0.0200(10) -0.0009(8) 0.0007(8) 0.0016(8)
P2A 0.0169(10) 0.0176(10) 0.0163(10) -0.0011(8) 0.0003(8) 0.0000(8)
P3A 0.0183(10) 0.0148(10) 0.0167(11) 0.0014(8) 0.0018(8) -0.0009(8)
P4A 0.0191(10) 0.0147(9) 0.0124(10) -0.0017(8) -0.0015(8) -0.0030(8)
P5A 0.0174(9) 0.0115(8) 0.0166(12) 0.0000(7) -0.0002(7) -0.0005(7)
P6A 0.0177(9) 0.0130(9) 0.0204(11) -0.0052(8) 0.0023(8) -0.0004(8)
O1A 0.031(3) 0.022(3) 0.024(3) -0.003(3) 0.008(3) 0.004(3)
O2A 0.015(3) 0.035(3) 0.033(4) 0.004(3) -0.003(2) 0.003(3)
O3A 0.020(3) 0.033(3) 0.012(3) -0.005(3) -0.005(2) -0.003(3)
O4A 0.019(3) 0.019(3) 0.027(3) -0.002(2) -0.001(2) -0.003(2)
O5A 0.024(3) 0.015(3) 0.015(3) -0.001(2) -0.001(2) -0.001(2)
O6A 0.024(2) 0.020(2) 0.014(2) -0.0030(19) 0.0009(18) 0.0008(19)
O7A 0.0143(18) 0.0121(18) 0.019(2) 0.003(2) 0.003(2) -0.0008(16)
O8A 0.018(2) 0.009(2) 0.020(2) -0.0063(18) -0.0001(18) -0.0030(17)
O9A 0.016(3) 0.021(3) 0.016(3) -0.002(2) 0.004(2) -0.003(2)
O11A 0.028(3) 0.014(3) 0.017(3) -0.002(2) 0.000(2) 0.003(2)
O12A 0.020(3) 0.026(3) 0.017(3) 0.001(2) -0.006(2) -0.005(2)
O13A 0.022(3) 0.023(3) 0.015(3) 0.007(2) -0.002(2) -0.001(2)
O14A 0.024(3) 0.012(3) 0.019(3) -0.001(2) -0.007(2) -0.004(2)
O15A 0.021(3) 0.012(3) 0.033(4) 0.003(2) 0.002(3) 0.001(2)
O16A 0.024(3) 0.020(3) 0.026(3) -0.003(2) 0.010(3) 0.002(2)
O17A 0.013(3) 0.016(3) 0.027(3) 0.002(2) 0.004(2) -0.004(2)
O18A 0.020(2) 0.0039(19) 0.015(2) -0.0011(17) 0.0046(18) -0.0085(17)
O19A 0.018(3) 0.014(3) 0.022(3) -0.006(2) 0.003(2) -0.001(2)
N1A 0.019(2) 0.018(2) 0.023(3) -0.001(2) -0.003(2) 0.002(2)
N2A 0.015(2) 0.012(2) 0.014(2) -0.003(2) 0.004(2) 0.001(2)
B1A 0.023(5) 0.018(5) 0.037(6) -0.003(4) 0.000(4) 0.003(4)
B2A 0.020(5) 0.010(4) 0.017(5) -0.009(3) 0.002(4) 0.004(3)
C1A 0.015(4) 0.025(4) 0.035(6) 0.004(4) -0.005(4) -0.006(3)
C2A 0.020(4) 0.024(4) 0.032(5) -0.008(4) 0.006(3) -0.005(3)
C3A 0.029(5) 0.011(4) 0.033(5) -0.006(4) -0.002(4) -0.002(3)
C4A 0.029(5) 0.025(5) 0.028(5) -0.009(4) 0.011(4) -0.011(4)
C5A 0.023(3) 0.024(3) 0.024(3) 0.005(2) 0.008(2) -0.002(2)
C6A 0.051(6) 0.015(4) 0.023(5) 0.005(4) -0.003(4) -0.017(4)
C7A 0.024(5) 0.024(5) 0.039(6) -0.011(4) -0.003(4) -0.001(4)
C8A 0.031(3) 0.030(3) 0.028(3) -0.005(2) 0.002(2) -0.003(2)
C9A 0.039(5) 0.016(4) 0.031(5) -0.001(4) -0.015(4) -0.004(4)
C10A 0.025(3) 0.024(3) 0.026(3) -0.007(2) -0.003(2) -0.003(2)
C11A 0.031(3) 0.024(3) 0.028(3) -0.001(2) 0.005(2) 0.005(2)
C12A 0.033(5) 0.033(5) 0.040(6) -0.015(5) 0.010(5) 0.004(4)
C13A 0.037(6) 0.048(7) 0.033(6) 0.003(5) -0.004(5) 0.010(5)
C15A 0.030(5) 0.045(6) 0.007(4) -0.008(4) -0.001(3) -0.005(4)
C16A 0.039(6) 0.049(6) 0.022(5) -0.003(5) -0.006(4) -0.001(5)
C17A 0.026(4) 0.013(4) 0.026(5) 0.003(3) 0.000(4) 0.000(3)
C18A 0.037(5) 0.008(4) 0.036(6) -0.007(4) -0.006(4) 0.001(4)
C19A 0.028(5) 0.020(4) 0.032(5) -0.004(4) -0.003(4) 0.000(4)
C20A 0.036(5) 0.041(6) 0.022(5) 0.000(4) -0.006(4) 0.009(4)
C21A 0.027(5) 0.018(4) 0.024(5) -0.004(4) 0.007(4) 0.006(4)
C22A 0.036(5) 0.030(5) 0.024(5) -0.005(4) 0.004(4) -0.002(4)
C31A 0.030(3) 0.025(3) 0.022(3) 0.003(2) 0.002(2) -0.001(2)
C32A 0.046(6) 0.035(6) 0.022(5) 0.006(4) 0.006(4) -0.001(5)
C33A 0.016(4) 0.014(4) 0.026(5) -0.003(3) 0.008(3) -0.002(3)
C34A 0.031(5) 0.022(5) 0.029(5) -0.001(4) 0.006(4) 0.002(4)
C35A 0.028(5) 0.027(5) 0.016(4) 0.002(4) 0.004(4) -0.002(4)
C36A 0.033(5) 0.032(5) 0.024(5) 0.007(4) 0.009(4) -0.002(4)
C37A 0.025(4) 0.007(4) 0.019(4) 0.003(3) 0.000(3) -0.001(3)
C38A 0.033(5) 0.020(4) 0.022(5) 0.009(4) -0.002(4) -0.003(4)
C39A 0.023(4) 0.017(4) 0.057(7) 0.006(4) 0.000(4) 0.002(4)
C40A 0.028(5) 0.034(6) 0.092(11) 0.020(6) -0.002(6) 0.005(4)
C41A 0.035(5) 0.014(4) 0.021(5) -0.001(3) 0.010(4) 0.003(4)
C42A 0.030(5) 0.041(6) 0.033(6) 0.001(5) 0.011(4) -0.004(5)
C50A 0.019(4) 0.015(4) 0.027(5) -0.002(3) 0.001(3) -0.004(3)
C51A 0.030(5) 0.017(4) 0.024(5) 0.005(3) -0.002(4) -0.006(4)
C52A 0.022(4) 0.030(5) 0.026(5) -0.005(4) 0.000(4) -0.002(4)
C53A 0.020(5) 0.040(6) 0.044(6) 0.002(5) -0.005(4) 0.001(4)
C54A 0.030(5) 0.045(6) 0.031(5) -0.001(5) -0.007(4) -0.011(5)
C55A 0.049(6) 0.021(5) 0.031(6) -0.006(4) -0.010(5) -0.005(4)
C56A 0.032(5) 0.027(5) 0.044(6) 0.005(5) -0.010(4) -0.001(4)
C57A 0.021(4) 0.018(4) 0.044(6) -0.004(4) -0.011(4) -0.001(4)
C58A 0.029(5) 0.027(5) 0.040(6) -0.006(4) -0.010(4) -0.003(4)
C59A 0.032(5) 0.038(6) 0.057(8) -0.019(5) -0.016(5) 0.008(5)
C60A 0.041(6) 0.012(5) 0.070(9) 0.001(5) -0.025(6) 0.002(4)
C61A 0.026(5) 0.035(6) 0.065(8) 0.016(5) -0.022(5) -0.004(4)
C62A 0.026(5) 0.019(4) 0.042(6) 0.004(4) -0.015(4) -0.004(4)
C63A 0.029(5) 0.018(4) 0.032(5) 0.010(4) 0.001(4) 0.002(4)
C64A 0.047(6) 0.036(6) 0.030(6) 0.008(4) 0.009(5) 0.004(5)
C65A 0.063(8) 0.042(7) 0.050(8) 0.006(6) 0.023(6) 0.012(6)
C66A 0.046(7) 0.032(6) 0.063(9) 0.012(5) 0.030(6) 0.005(5)
C67A 0.024(5) 0.027(5) 0.079(9) 0.016(5) 0.018(5) 0.001(4)
C68A 0.018(4) 0.025(5) 0.047(6) 0.005(4) 0.004(4) 0.001(4)
C70A 0.017(3) 0.015(3) 0.017(3) 0.001(2) -0.003(2) -0.007(2)
C71A 0.019(4) 0.019(4) 0.008(4) -0.007(3) 0.004(3) 0.001(3)
C72A 0.022(4) 0.030(5) 0.029(5) 0.006(4) -0.002(4) 0.005(4)
C73A 0.028(5) 0.064(8) 0.028(6) 0.002(5) -0.009(4) 0.007(5)
C74A 0.027(5) 0.070(8) 0.029(6) -0.025(5) -0.006(4) 0.001(5)
C75A 0.019(5) 0.041(6) 0.048(7) -0.021(5) 0.004(4) -0.003(4)
C76A 0.018(4) 0.025(5) 0.035(6) -0.014(4) 0.006(4) 0.002(4)
C77A 0.014(4) 0.017(4) 0.027(5) -0.002(3) 0.002(3) -0.003(3)
C78A 0.016(4) 0.028(5) 0.023(5) -0.002(4) -0.001(3) -0.003(3)
C79A 0.028(4) 0.033(4) 0.019(5) 0.014(4) -0.004(4) 0.004(3)
C80A 0.013(4) 0.035(5) 0.042(6) 0.013(4) -0.007(4) 0.001(4)
C81A 0.026(5) 0.027(5) 0.039(6) 0.004(4) 0.005(4) 0.006(4)
C82A 0.026(5) 0.018(4) 0.022(5) 0.000(3) 0.004(4) 0.005(3)
C83A 0.016(4) 0.013(4) 0.016(4) 0.002(3) -0.001(3) -0.003(3)
C84A 0.038(5) 0.027(5) 0.014(4) -0.006(4) 0.006(4) -0.006(4)
C85A 0.043(6) 0.038(6) 0.017(5) -0.004(4) 0.009(4) -0.009(4)
C86A 0.025(5) 0.043(6) 0.021(5) 0.005(4) -0.001(3) -0.011(4)
C87A 0.035(5) 0.017(4) 0.031(5) -0.001(4) -0.002(4) -0.005(4)
C88A 0.022(4) 0.025(5) 0.032(5) 0.000(4) 0.006(4) -0.010(4)

loop_
_atom_type_symbol
_atom_type_description
_atom_type_scat_dispersion_real
_atom_type_scat_dispersion_imag
_atom_type_scat_source
C C 0.0181 0.0091 'International Tables Vol C Tables 4.2.6.8 and 6.1.1.4'
H H 0.0000 0.0000 'International Tables Vol C Tables 4.2.6.8 and 6.1.1.4'
B B 0.0090 0.0039 'International Tables Vol C Tables 4.2.6.8 and 6.1.1.4'
Ce Ce -1.8482 9.6596 'International Tables Vol C Tables 4.2.6.8 and 6.1.1.4'
Co Co -2.3653 3.6143 'International Tables Vol C Tables 4.2.6.8 and 6.1.1.4'
N N 0.0311 0.0180 'International Tables Vol C Tables 4.2.6.8 and 6.1.1.4'
O O 0.0492 0.0322 'International Tables Vol C Tables 4.2.6.8 and 6.1.1.4'
P P 0.2955 0.4335 'International Tables Vol C Tables 4.2.6.8 and 6.1.1.4'

loop_
_geom_angle_atom_site_label_1
_geom_angle_atom_site_label_2
_geom_angle_atom_site_label_3
_geom_angle
O7 Ce1 O8 78.9(2)
O7 Ce1 O9 74.9(2)
O7 Ce1 O17 135.3(2)
O7 Ce1 O19 148.3(2)
O7 Ce1 N1 69.0(2)
O7 Ce1 N2 79.7(2)
O8 Ce1 O9 75.9(2)
O8 Ce1 O17 116.9(2)
O8 Ce1 N1 139.2(2)
O8 Ce1 N2 71.5(2)
O9 Ce1 N1 116.9(2)
O9 Ce1 N2 141.8(2)
O17 Ce1 O9 147.2(2)
O17 Ce1 N1 74.5(2)
O17 Ce1 N2 68.3(2)
O18 Ce1 O7 113.77(19)
O18 Ce1 O8 144.3(2)
O18 Ce1 O9 75.8(2)
O18 Ce1 O17 78.69(19)
O18 Ce1 O19 77.06(19)
O18 Ce1 N1 74.1(2)
O18 Ce1 N2 141.6(2)
O19 Ce1 O8 76.9(2)
O19 Ce1 O9 79.7(2)
O19 Ce1 O17 74.8(2)
O19 Ce1 N1 141.1(2)
O19 Ce1 N2 110.9(2)
N1 Ce1 N2 78.5(2)
P2 Co1 P1 92.21(9)
P3 Co1 P1 93.28(9)
P3 Co1 P2 90.04(9)
C6 Co1 P1 103.4(3)
C6 Co1 P2 99.4(3)
C6 Co1 P3 160.4(3)
C6 Co1 C7 39.6(4)
C6 Co1 C9 67.1(4)
C7 Co1 P1 87.4(3)
C7 Co1 P2 136.7(3)
C7 Co1 P3 133.2(3)
C7 Co1 C9 66.7(4)
C8 Co1 P1 109.5(3)
C8 Co1 P2 156.2(3)
C8 Co1 P3 98.2(3)
C8 Co1 C6 66.7(4)
C8 Co1 C7 39.5(4)
C8 Co1 C9 39.9(4)
C9 Co1 P1 149.4(3)
C9 Co1 P2 117.7(3)
C9 Co1 P3 93.3(3)
C10 Co1 P1 143.4(3)
C10 Co1 P2 90.6(3)
C10 Co1 P3 123.3(3)
C10 Co1 C6 40.2(4)
C10 Co1 C7 66.3(4)
C10 Co1 C8 66.1(4)
C10 Co1 C9 39.1(4)
P4 Co2 P6 91.27(10)
P5 Co2 P4 88.21(10)
P5 Co2 P6 93.72(10)
C1 Co2 P4 89.2(3)
C1 Co2 P5 125.3(3)
C1 Co2 P6 141.0(3)
C1 Co2 C4 67.1(4)
C2 Co2 P4 114.8(3)
C2 Co2 P5 93.5(3)
C2 Co2 P6 153.1(3)
C2 Co2 C1 40.4(4)
C2 Co2 C3 39.3(4)
C2 Co2 C4 66.2(4)
C3 Co2 P4 153.9(3)
C3 Co2 P5 95.9(3)
C3 Co2 P6 114.0(3)
C3 Co2 C1 67.4(4)
C3 Co2 C4 39.7(4)
C4 Co2 P4 141.4(3)
C4 Co2 P5 130.3(3)
C4 Co2 P6 89.6(3)
C5 Co2 P4 102.1(3)
C5 Co2 P5 160.5(3)
C5 Co2 P6 102.5(3)
C5 Co2 C1 39.8(4)
C5 Co2 C2 67.1(4)
C5 Co2 C3 67.6(4)
C5 Co2 C4 40.5(4)
O13 P1 Co1 113.8(2)
O14 P1 Co1 105.7(2)
O14 P1 O13 100.1(3)
O18 P1 Co1 118.6(2)
O18 P1 O13 107.0(3)
O18 P1 O14 110.0(3)
O11 P2 Co1 114.9(3)
O11 P2 O12 100.8(3)
O12 P2 Co1 106.5(2)
O17 P2 Co1 116.5(2)
O17 P2 O11 106.6(3)
O17 P2 O12 110.3(3)
O15 P3 Co1 113.6(3)
O16 P3 Co1 109.0(2)
O16 P3 O15 98.0(3)
O19 P3 Co1 117.5(2)
O19 P3 O15 108.1(3)
O19 P3 O16 108.9(3)
O5 P4 Co2 112.1(3)
O6 P4 Co2 107.3(3)
O6 P4 O5 101.2(3)
O9 P4 Co2 119.3(2)
O9 P4 O5 106.2(3)
O9 P4 O6 109.2(3)
O1 P5 Co2 110.7(3)
O2 P5 Co2 109.9(3)
O2 P5 O1 102.2(3)
O7 P5 Co2 117.0(2)
O7 P5 O1 106.4(3)
O7 P5 O2 109.5(3)
O3 P6 Co2 114.1(2)
O3 P6 O4 100.0(3)
O4 P6 Co2 106.9(3)
O8 P6 Co2 118.7(2)
O8 P6 O3 106.5(3)
O8 P6 O4 109.0(3)
C11 O1 P5 123.5(6)
C13 O2 P5 118.9(6)
C15 O3 P6 121.3(5)
C17 O4 P6 122.3(6)
C19 O5 P4 123.0(6)
C21 O6 P4 120.0(6)
P5 O7 Ce1 140.0(3)
P6 O8 Ce1 138.1(3)
P4 O9 Ce1 135.8(4)
C31 O11 P2 119.1(8)
C31B O11 P2 130.8(9)
C31B O11 C31 23.8(9)
C33 O12 P2 120.6(5)
C35 O13 P1 121.0(5)
C37 O14 P1 119.9(5)
C39 O15 P3 121.1(6)
C41 O16 P3 118.4(5)
P2 O17 Ce1 139.7(3)
P1 O18 Ce1 139.3(3)
P3 O19 Ce1 138.5(3)
C50 N1 Ce1 166.0(7)
C70 N2 Ce1 161.8(7)
C50 B1 C63 105.4(8)
C51 B1 C50 103.2(8)
C51 B1 C63 115.4(9)
C57 B1 C50 108.9(8)
C57 B1 C51 114.9(8)
C57 B1 C63 108.2(9)
C71 B2 C70 105.4(7)
C77 B2 C70 106.2(7)
C77 B2 C71 110.4(7)
C77 B2 C83 113.0(7)
C83 B2 C70 107.3(7)
C83 B2 C71 113.9(7)
C2 C1 Co2 69.0(5)
C5 C1 Co2 69.2(5)
C5 C1 C2 106.6(8)
C1 C2 Co2 70.6(5)
C3 C2 Co2 71.1(6)
C3 C2 C1 109.7(9)
C2 C3 Co2 69.6(5)
C2 C3 C4 107.6(9)
C4 C3 Co2 70.6(5)
C3 C4 Co2 69.8(5)
C3 C4 C5 107.8(9)
C5 C4 Co2 68.6(5)
C1 C5 Co2 71.0(5)
C1 C5 C4 108.2(9)
C4 C5 Co2 71.0(5)
C7 C6 Co1 70.6(5)
C7 C6 C10 106.5(8)
C10 C6 Co1 69.3(5)
C6 C7 Co1 69.8(5)
C8 C7 Co1 69.3(5)
C8 C7 C6 108.2(8)
C7 C8 Co1 71.2(5)
C7 C8 C9 108.9(9)
C9 C8 Co1 71.1(5)
C8 C9 Co1 69.0(5)
C10 C9 Co1 69.4(5)
C10 C9 C8 106.6(9)
C6 C10 Co1 70.4(5)
C9 C10 Co1 71.5(5)
C9 C10 C6 109.8(9)
O1 C11 C12 107.6(10)
O2 C13 C14 109.7(9)
O3 C15 C16 108.0(7)
O4 C17 C18 118.7(12)
O5 C19 C20 110.8(8)
O6 C21 C22 110.0(9)
O11 C31 C32 107.2(16)
O12 C33 C34 108.9(9)
O13 C35 C36 106.1(7)
O14 C37 C38 107.6(8)
O15 C39 C40 110.3(9)
O16 C41 C42 109.4(7)
N1 C50 B1 175.7(10)
C52 C51 B1 121.7(9)
C56 C51 B1 123.8(9)
C56 C51 C52 114.4(8)
C53 C52 C51 123.5(9)
C54 C53 C52 119.7(10)
C53 C54 C55 119.1(9)
C54 C55 C56 121.2(10)
C55 C56 C51 122.1(10)
C58 C57 B1 119.3(9)
C62 C57 B1 125.1(9)
C62 C57 C58 115.5(10)
C59 C58 C57 122.5(10)
C60 C59 C58 120.0(11)
C59 C60 C61 119.6(12)
C62 C61 C60 119.9(12)
C57 C62 C61 122.4(10)
C64 C63 B1 120.3(11)
C68 C63 B1 124.7(9)
C68 C63 C64 115.0(11)
C65 C64 C63 123.2(13)
C66 C65 C64 120.4(12)
C65 C66 C67 119.6(12)
C66 C67 C68 118.9(13)
C63 C68 C67 122.8(11)
N2 C70 B2 178.5(9)
C72 C71 B2 122.5(8)
C72 C71 C76 115.4(9)
C76 C71 B2 121.9(8)
C73 C72 C71 122.4(10)
C74 C73 C72 120.2(9)
C75 C74 C73 119.3(9)
C74 C75 C76 120.4(11)
C75 C76 C71 122.2(9)
C78 C77 B2 122.2(8)
C78 C77 C82 115.4(9)
C82 C77 B2 122.3(8)
C77 C78 C79 123.4(9)
C80 C79 C78 119.0(9)
C81 C80 C79 119.2(10)
C80 C81 C82 120.2(11)
C77 C82 C81 122.9(10)
C84 C83 B2 120.9(8)
C88 C83 B2 123.2(8)
C88 C83 C84 115.9(9)
C83 C84 C85 122.4(10)
C86 C85 C84 120.2(10)
C85 C86 C87 118.8(10)
C88 C87 C86 120.0(10)
C83 C88 C87 122.7(9)
O7A Ce1A O9A 76.0(2)
O7A Ce1A O18A 124.82(17)
O7A Ce1A N1A 72.0(2)
O7A Ce1A N2A 137.1(2)
O8A Ce1A O7A 74.58(18)
O8A Ce1A O9A 75.04(19)
O8A Ce1A O17A 117.46(19)
O8A Ce1A O18A 136.24(19)
O8A Ce1A O19A 146.06(19)
O8A Ce1A N1A 80.9(2)
O8A Ce1A N2A 68.64(19)
O9A Ce1A O18A 142.89(18)
O9A Ce1A N1A 144.0(2)
O9A Ce1A N2A 113.57(19)
O17A Ce1A O7A 141.3(2)
O17A Ce1A O9A 72.79(19)
O17A Ce1A O18A 73.82(19)
O17A Ce1A N1A 143.1(2)
O17A Ce1A N2A 77.47(19)
O18A Ce1A N1A 71.6(2)
O18A Ce1A N2A 73.85(18)
O19A Ce1A O7A 75.36(19)
O19A Ce1A O9A 82.73(19)
O19A Ce1A O17A 78.6(2)
O19A Ce1A O18A 75.22(18)
O19A Ce1A N1A 104.3(2)
O19A Ce1A N2A 145.02(19)
N2A Ce1A N1A 80.9(2)
P2A Co1A P1A 91.27(9)
P2A Co1A P3A 88.30(9)
P3A Co1A P1A 92.64(9)
C1A Co1A P1A 99.3(2)
C1A Co1A P2A 104.5(3)
C1A Co1A P3A 162.1(3)
C1A Co1A C2A 40.2(3)
C1A Co1A C3A 67.1(3)
C1A Co1A C4A 67.2(4)
C1A Co1A C5A 40.2(3)
C2A Co1A P1A 137.5(3)
C2A Co1A P2A 89.1(2)
C2A Co1A P3A 129.9(3)
C2A Co1A C4A 67.2(3)
C3A Co1A P1A 155.1(3)
C3A Co1A P2A 111.9(3)
C3A Co1A P3A 96.8(3)
C3A Co1A C2A 39.7(3)
C3A Co1A C4A 40.2(3)
C3A Co1A C5A 66.8(3)
C4A Co1A P1A 116.1(3)
C4A Co1A P2A 152.0(3)
C4A Co1A P3A 95.6(3)
C5A Co1A P1A 89.3(2)
C5A Co1A P2A 144.0(3)
C5A Co1A P3A 127.6(3)
C5A Co1A C2A 67.2(3)
C5A Co1A C4A 39.5(3)
P5A Co2A P4A 89.40(9)
P6A Co2A P4A 94.93(9)
P6A Co2A P5A 89.37(9)
C6A Co2A P4A 142.5(3)
C6A Co2A P5A 90.8(3)
C6A Co2A P6A 122.6(3)
C6A Co2A C8A 66.2(4)
C7A Co2A P4A 152.6(3)
C7A Co2A P5A 117.2(3)
C7A Co2A P6A 92.2(3)
C7A Co2A C6A 39.4(4)
C7A Co2A C8A 39.5(4)
C7A Co2A C9A 66.0(4)
C8A Co2A P4A 113.2(3)
C8A Co2A P5A 155.8(3)
C8A Co2A P6A 96.8(3)
C9A Co2A P4A 89.8(3)
C9A Co2A P5A 139.1(3)
C9A Co2A P6A 131.4(3)
C9A Co2A C6A 66.4(4)
C9A Co2A C8A 38.9(4)
C10A Co2A P4A 103.5(3)
C10A Co2A P5A 100.9(3)
C10A Co2A P6A 158.9(3)
C10A Co2A C6A 39.9(4)
C10A Co2A C7A 66.8(3)
C10A Co2A C8A 66.6(4)
C10A Co2A C9A 40.1(4)
O1A P1A Co1A 106.8(2)
O1A P1A O2A 100.3(3)
O2A P1A Co1A 113.2(2)
O7A P1A Co1A 119.6(2)
O7A P1A O1A 109.1(3)
O7A P1A O2A 106.0(3)
O3A P2A Co1A 106.1(2)
O4A P2A Co1A 112.5(2)
O4A P2A O3A 103.4(3)
O8A P2A Co1A 117.8(2)
O8A P2A O3A 109.1(3)
O8A P2A O4A 106.9(3)
O5A P3A Co1A 107.3(2)
O6A P3A Co1A 115.4(2)
O6A P3A O5A 98.8(3)
O9A P3A Co1A 116.3(2)
O9A P3A O5A 110.2(3)
O9A P3A O6A 107.5(3)
O11A P4A Co2A 107.0(2)
O12A P4A Co2A 111.3(2)
O12A P4A O11A 101.9(3)
O17A P4A Co2A 118.8(2)
O17A P4A O11A 110.5(3)
O17A P4A O12A 106.1(3)
O13A P5A Co2A 104.5(2)
O13A P5A O14A 101.8(3)
O14A P5A Co2A 112.3(2)
O18A P5A Co2A 118.3(2)
O18A P5A O13A 111.1(3)
O18A P5A O14A 107.7(3)
O15A P6A Co2A 108.4(2)
O15A P6A O16A 99.2(3)
O16A P6A Co2A 113.9(2)
O19A P6A Co2A 118.0(2)
O19A P6A O15A 108.6(3)
O19A P6A O16A 107.0(3)
C11A O1A P1A 120.6(6)
C13A O2A P1A 121.2(6)
C15A O3A P2A 120.3(5)
C17A O4A P2A 121.2(5)
C19A O5A P3A 119.9(5)
C21A O6A P3A 120.5(5)
P1A O7A Ce1A 136.9(3)
P2A O8A Ce1A 141.3(3)
P3A O9A Ce1A 138.4(3)
C31A O11A P4A 119.7(5)
C33A O12A P4A 122.5(5)
C35A O13A P5A 122.1(5)
C37A O14A P5A 123.6(5)
C39A O15A P6A 120.4(5)
C41A O16A P6A 118.4(5)
P4A O17A Ce1A 139.3(3)
P5A O18A Ce1A 139.7(3)
P6A O19A Ce1A 140.9(3)
C50A N1A Ce1A 174.7(6)
C70A N2A Ce1A 162.0(6)
C50A B1A C51A 109.1(7)
C50A B1A C63A 107.7(7)
C51A B1A C63A 110.0(8)
C57A B1A C50A 108.6(8)
C57A B1A C51A 111.1(7)
C57A B1A C63A 110.3(8)
C70A B2A C71A 104.7(6)
C70A B2A C83A 107.9(6)
C77A B2A C70A 107.4(7)
C77A B2A C71A 113.1(7)
C77A B2A C83A 113.9(7)
C83A B2A C71A 109.3(7)
C2A C1A Co1A 70.9(5)
C5A C1A Co1A 70.5(5)
C5A C1A C2A 108.0(8)
C1A C2A Co1A 68.9(5)
C3A C2A Co1A 69.4(5)
C3A C2A C1A 107.2(8)
C2A C3A Co1A 70.9(5)
C2A C3A C4A 109.1(8)
C4A C3A Co1A 70.9(5)
C3A C4A Co1A 68.9(5)
C5A C4A Co1A 69.6(5)
C5A C4A C3A 107.0(8)
C1A C5A Co1A 69.3(5)
C4A C5A Co1A 71.0(5)
C4A C5A C1A 108.7(8)
C7A C6A Co2A 69.8(5)
C7A C6A C10A 107.8(8)
C10A C6A Co2A 69.2(5)
C6A C7A Co2A 70.8(5)
C6A C7A C8A 108.4(8)
C8A C7A Co2A 70.7(5)
C7A C8A Co2A 69.7(5)
C9A C8A Co2A 70.3(5)
C9A C8A C7A 108.1(9)
C8A C9A Co2A 70.7(5)
C8A C9A C10A 108.5(8)
C10A C9A Co2A 69.3(5)
C6A C10A Co2A 70.9(5)
C6A C10A C9A 107.1(8)
C9A C10A Co2A 70.6(5)
O1A C11A C12A 108.4(8)
O2A C13A C14A 108.1(13)
O2A C13A C14C 104.7(18)
C14A C13A C14C 48.5(17)
O3A C15A C16A 107.6(7)
O4A C17A C18A 108.8(7)
O5A C19A C20A 107.3(7)
O6A C21A C22A 106.9(7)
O11A C31A C32A 107.8(7)
O12A C33A C34A 111.1(7)
O13A C35A C36A 111.6(7)
O14A C37A C38A 108.1(7)
O15A C39A C40A 109.7(7)
O16A C41A C42A 105.6(7)
N1A C50A B1A 177.3(9)
C52A C51A B1A 123.4(8)
C52A C51A C56A 115.5(8)
C56A C51A B1A 121.1(8)
C51A C52A C53A 122.7(9)
C54A C53A C52A 120.0(9)
C53A C54A C55A 118.5(9)
C54A C55A C56A 120.4(9)
C55A C56A C51A 122.8(9)
C58A C57A B1A 121.8(9)
C62A C57A B1A 122.7(9)
C62A C57A C58A 115.4(9)
C57A C58A C59A 121.5(10)
C60A C59A C58A 120.4(11)
C59A C60A C61A 118.7(9)
C62A C61A C60A 121.1(11)
C61A C62A C57A 122.9(11)
C64A C63A B1A 121.1(9)
C68A C63A B1A 123.4(9)
C68A C63A C64A 115.5(9)
C65A C64A C63A 122.8(11)
C66A C65A C64A 120.0(12)
C65A C66A C67A 119.1(10)
C68A C67A C66A 119.7(10)
C67A C68A C63A 123.0(11)
N2A C70A B2A 179.7(10)
C72A C71A B2A 119.8(7)
C76A C71A B2A 123.9(8)
C76A C71A C72A 116.3(8)
C73A C72A C71A 121.2(9)
C74A C73A C72A 120.2(10)
C73A C74A C75A 121.0(9)
C74A C75A C76A 118.9(10)
C71A C76A C75A 122.5(10)
C78A C77A B2A 124.0(7)
C78A C77A C82A 115.1(8)
C82A C77A B2A 120.7(8)
C77A C78A C79A 122.7(8)
C80A C79A C78A 121.1(9)
C79A C80A C81A 117.7(8)
C80A C81A C82A 121.2(9)
C81A C82A C77A 122.2(9)
C84A C83A B2A 121.6(7)
C88A C83A B2A 123.7(7)
C88A C83A C84A 114.6(7)
C85A C84A C83A 121.9(8)
C86A C85A C84A 121.7(9)
C87A C86A C85A 117.9(8)
C86A C87A C88A 120.4(8)
C87A C88A C83A 123.5(8)
C1S C2S O3S 97.5(13)
O3B C2S C1S 128.5(17)
O3B C2S O3S 42.0(12)
C4S O3S C2S 114.9(16)
O3S C4S C5S 107(2)
C2S O3B C4B 111(2)
O3B C4B C5B 114(4)
O11 C31B C32B 109.7(15)

loop_
_geom_bond_atom_site_label_1
_geom_bond_atom_site_label_2
_geom_bond_distance
Ce1 O7 2.262(5)
Ce1 O8 2.291(6)
Ce1 O9 2.339(6)
Ce1 O17 2.299(5)
Ce1 O18 2.254(5)
Ce1 O19 2.283(5)
Ce1 N1 2.532(7)
Ce1 N2 2.543(7)
Co1 P1 2.167(2)
Co1 P2 2.161(3)
Co1 P3 2.152(2)
Co1 C6 2.091(9)
Co1 C7 2.101(9)
Co1 C8 2.076(9)
Co1 C9 2.103(9)
Co1 C10 2.076(9)
Co2 P4 2.157(3)
Co2 P5 2.156(3)
Co2 P6 2.166(3)
Co2 C1 2.089(8)
Co2 C2 2.067(9)
Co2 C3 2.086(10)
Co2 C4 2.097(9)
Co2 C5 2.065(9)
P1 O13 1.598(6)
P1 O14 1.595(6)
P1 O18 1.535(5)
P2 O11 1.587(6)
P2 O12 1.604(6)
P2 O17 1.531(6)
P3 O15 1.603(6)
P3 O16 1.586(5)
P3 O19 1.554(5)
P4 O5 1.605(6)
P4 O6 1.584(6)
P4 O9 1.515(6)
P5 O1 1.610(6)
P5 O2 1.583(6)
P5 O7 1.545(5)
P6 O3 1.581(6)
P6 O4 1.607(6)
P6 O8 1.531(6)
O1 C11 1.428(12)
O2 C13 1.475(11)
O3 C15 1.457(10)
O4 C17 1.441(12)
O5 C19 1.441(11)
O6 C21 1.456(10)
O11 C31 1.484(18)
O11 C31B 1.400(19)
O12 C33 1.455(11)
O13 C35 1.466(10)
O14 C37 1.445(10)
O15 C39 1.434(12)
O16 C41 1.454(10)
N1 C50 1.173(12)
N2 C70 1.155(11)
B1 C50 1.617(13)
B1 C51 1.605(14)
B1 C57 1.603(16)
B1 C63 1.653(16)
B2 C70 1.635(11)
B2 C71 1.633(13)
B2 C77 1.618(13)
B2 C83 1.623(12)
C1 C2 1.434(13)
C1 C5 1.415(14)
C2 C3 1.398(13)
C3 C4 1.419(14)
C4 C5 1.440(14)
C6 C7 1.418(14)
C6 C10 1.434(14)
C7 C8 1.412(14)
C8 C9 1.426(13)
C9 C10 1.400(14)
C11 C12 1.511(14)
C13 C14 1.504(13)
C15 C16 1.511(12)
C17 C18 1.464(14)
C19 C20 1.501(15)
C21 C22 1.461(14)
C31 C32 1.50(3)
C32B C31B 1.50(3)
C33 C34 1.514(14)
C35 C36 1.511(13)
C37 C38 1.510(14)
C39 C40 1.471(16)
C41 C42 1.508(11)
C51 C52 1.421(14)
C51 C56 1.396(13)
C52 C53 1.375(13)
C53 C54 1.373(14)
C54 C55 1.377(15)
C55 C56 1.383(14)
C57 C58 1.427(13)
C57 C62 1.378(15)
C58 C59 1.374(15)
C59 C60 1.361(16)
C60 C61 1.399(17)
C61 C62 1.386(17)
C63 C64 1.398(14)
C63 C68 1.392(16)
C64 C65 1.375(17)
C65 C66 1.36(2)
C66 C67 1.388(18)
C67 C68 1.405(15)
C71 C72 1.388(13)
C71 C76 1.410(13)
C72 C73 1.389(13)
C73 C74 1.374(15)
C74 C75 1.368(14)
C75 C76 1.379(13)
C77 C78 1.381(12)
C77 C82 1.386(13)
C78 C79 1.397(13)
C79 C80 1.388(15)
C80 C81 1.372(16)
C81 C82 1.386(15)
C83 C84 1.392(12)
C83 C88 1.384(13)
C84 C85 1.397(14)
C85 C86 1.366(16)
C86 C87 1.395(15)
C87 C88 1.385(14)
Ce1A O7A 2.312(4)
Ce1A O8A 2.274(5)
Ce1A O9A 2.328(6)
Ce1A O17A 2.289(6)
Ce1A O18A 2.349(5)
Ce1A O19A 2.285(5)
Ce1A N1A 2.587(7)
Ce1A N2A 2.564(6)
Co1A P1A 2.156(2)
Co1A P2A 2.150(2)
Co1A P3A 2.155(2)
Co1A C1A 2.059(8)
Co1A C2A 2.086(8)
Co1A C3A 2.066(9)
Co1A C4A 2.094(9)
Co1A C5A 2.075(8)
Co2A P4A 2.174(2)
Co2A P5A 2.167(2)
Co2A P6A 2.157(2)
Co2A C6A 2.089(8)
Co2A C7A 2.077(9)
Co2A C8A 2.090(9)
Co2A C9A 2.084(9)
Co2A C10A 2.067(8)
P1A O1A 1.591(6)
P1A O2A 1.596(6)
P1A O7A 1.512(5)
P2A O3A 1.592(6)
P2A O4A 1.589(6)
P2A O8A 1.519(5)
P3A O5A 1.596(6)
P3A O6A 1.594(6)
P3A O9A 1.526(6)
P4A O11A 1.599(6)
P4A O12A 1.594(6)
P4A O17A 1.525(6)
P5A O13A 1.591(6)
P5A O14A 1.596(5)
P5A O18A 1.500(5)
P6A O15A 1.583(6)
P6A O16A 1.612(6)
P6A O19A 1.503(5)
O1A C11A 1.445(10)
O2A C13A 1.459(12)
O3A C15A 1.452(10)
O4A C17A 1.437(10)
O5A C19A 1.465(10)
O6A C21A 1.444(9)
O11A C31A 1.451(10)
O12A C33A 1.452(9)
O13A C35A 1.454(10)
O14A C37A 1.465(9)
O15A C39A 1.438(10)
O16A C41A 1.465(10)
N1A C50A 1.160(11)
N2A C70A 1.150(10)
B1A C50A 1.622(14)
B1A C51A 1.648(13)
B1A C57A 1.609(13)
B1A C63A 1.651(14)
B2A C70A 1.620(11)
B2A C71A 1.641(12)
B2A C77A 1.619(12)
B2A C83A 1.631(12)
C1A C2A 1.423(12)
C1A C5A 1.421(12)
C2A C3A 1.411(13)
C3A C4A 1.428(12)
C4A C5A 1.408(13)
C6A C7A 1.404(13)
C6A C10A 1.418(13)
C7A C8A 1.408(13)
C8A C9A 1.391(13)
C9A C10A 1.422(13)
C11A C12A 1.466(12)
C13A C14A 1.460(19)
C13A C14C 1.52(2)
C15A C16A 1.493(12)
C17A C18A 1.498(10)
C19A C20A 1.508(12)
C21A C22A 1.531(12)
C31A C32A 1.511(12)
C33A C34A 1.495(11)
C35A C36A 1.498(12)
C37A C38A 1.512(11)
C39A C40A 1.471(12)
C41A C42A 1.521(12)
C51A C52A 1.383(12)
C51A C56A 1.391(13)
C52A C53A 1.409(12)
C53A C54A 1.375(14)
C54A C55A 1.382(14)
C55A C56A 1.391(13)
C57A C58A 1.412(14)
C57A C62A 1.395(14)
C58A C59A 1.419(13)
C59A C60A 1.370(16)
C60A C61A 1.381(17)
C61A C62A 1.378(13)
C63A C64A 1.405(14)
C63A C68A 1.395(12)
C64A C65A 1.390(14)
C65A C66A 1.381(17)
C66A C67A 1.401(17)
C67A C68A 1.386(14)
C71A C72A 1.415(12)
C71A C76A 1.389(11)
C72A C73A 1.384(13)
C73A C74A 1.359(16)
C74A C75A 1.376(16)
C75A C76A 1.389(13)
C77A C78A 1.386(12)
C77A C82A 1.407(11)
C78A C79A 1.395(11)
C79A C80A 1.377(13)
C80A C81A 1.379(14)
C81A C82A 1.389(12)
C83A C84A 1.409(11)
C83A C88A 1.392(11)
C84A C85A 1.382(12)
C85A C86A 1.379(13)
C86A C87A 1.371(13)
C87A C88A 1.390(12)
C1S C2S 1.46(2)
C2S O3S 1.53(2)
C2S O3B 1.345(16)
O3S C4S 1.52(3)
C4S C5S 1.540(18)
O3B C4B 1.415(19)
C4B C5B 1.48(2)

loop_
_geom_torsion_atom_site_label_1
_geom_torsion_atom_site_label_2
_geom_torsion_atom_site_label_3
_geom_torsion_atom_site_label_4
_geom_torsion
Ce1 N1 C50 B1 20(17)
Ce1 N2 C70 B2 -15(46)
Co1 P1 O13 C35 -96.2(6)
Co1 P1 O14 C37 -174.8(6)
Co1 P1 O18 Ce1 -10.2(6)
Co1 P2 O11 C31 -112.9(10)
Co1 P2 O11 C31B -87.5(13)
Co1 P2 O12 C33 180.0(6)
Co1 P2 O17 Ce1 -20.3(6)
Co1 P3 O15 C39 -81.7(7)
Co1 P3 O16 C41 173.7(5)
Co1 P3 O19 Ce1 -19.4(6)
Co1 C6 C7 C8 -58.9(6)
Co1 C6 C10 C9 60.9(7)
Co1 C7 C8 C9 -61.4(6)
Co1 C8 C9 C10 -59.5(6)
Co1 C9 C10 C6 -60.3(6)
Co2 P4 O5 C19 -107.2(7)
Co2 P4 O6 C21 174.0(6)
Co2 P4 O9 Ce1 -27.1(6)
Co2 P5 O1 C11 -130.2(7)
Co2 P5 O2 C13 -174.7(6)
Co2 P5 O7 Ce1 -22.6(6)
Co2 P6 O3 C15 -82.1(7)
Co2 P6 O4 C17 164.8(8)
Co2 P6 O8 Ce1 -19.5(6)
Co2 C1 C2 C3 -60.6(7)
Co2 C1 C5 C4 61.6(6)
Co2 C2 C3 C4 -60.6(7)
Co2 C3 C4 C5 -58.2(6)
Co2 C4 C5 C1 -61.6(6)
P1 Co1 P2 O11 178.9(3)
P1 Co1 P2 O12 -70.4(3)
P1 Co1 P2 O17 53.2(3)
P1 Co1 P3 O15 91.8(3)
P1 Co1 P3 O16 -160.0(2)
P1 Co1 P3 O19 -35.7(3)
P1 Co1 C6 C7 -68.7(5)
P1 Co1 C6 C10 174.3(5)
P1 Co1 C7 C6 114.9(5)
P1 Co1 C7 C8 -125.5(5)
P1 Co1 C8 C7 59.6(6)
P1 Co1 C8 C9 178.2(5)
P1 Co1 C9 C8 -3.3(10)
P1 Co1 C9 C10 114.8(7)
P1 Co1 C10 C6 -9.4(8)
P1 Co1 C10 C9 -129.2(6)
P1 O13 C35 C36 139.1(7)
P1 O14 C37 C38 -168.2(6)
P2 Co1 P1 O13 85.6(3)
P2 Co1 P1 O14 -165.5(2)
P2 Co1 P1 O18 -41.6(3)
P2 Co1 P3 O15 -176.0(3)
P2 Co1 P3 O16 -67.8(2)
P2 Co1 P3 O19 56.5(3)
P2 Co1 C6 C7 -163.3(5)
P2 Co1 C6 C10 79.7(5)
P2 Co1 C7 C6 24.4(7)
P2 Co1 C7 C8 144.0(5)
P2 Co1 C8 C7 -95.0(8)
P2 Co1 C8 C9 23.7(11)
P2 Co1 C9 C8 -169.4(5)
P2 Co1 C9 C10 -51.3(7)
P2 Co1 C10 C6 -103.9(5)
P2 Co1 C10 C9 136.2(6)
P2 O11 C31 C32 158.5(12)
P2 O11 C31B C32B -154.0(10)
P2 O12 C33 C34 107.7(9)
P3 Co1 P1 O13 175.7(3)
P3 Co1 P1 O14 -75.4(3)
P3 Co1 P1 O18 48.6(3)
P3 Co1 P2 O11 85.6(3)
P3 Co1 P2 O12 -163.7(3)
P3 Co1 P2 O17 -40.1(3)
P3 Co1 C6 C7 78.8(11)
P3 Co1 C6 C10 -38.2(13)
P3 Co1 C7 C6 -153.1(5)
P3 Co1 C7 C8 -33.5(7)
P3 Co1 C8 C7 156.0(5)
P3 Co1 C8 C9 -85.4(6)
P3 Co1 C9 C8 98.8(6)
P3 Co1 C9 C10 -143.1(6)
P3 Co1 C10 C6 165.6(5)
P3 Co1 C10 C9 45.8(7)
P3 O15 C39 C40 -146.6(9)
P3 O16 C41 C42 171.9(6)
P4 Co2 P5 O1 82.8(3)
P4 Co2 P5 O2 -165.0(3)
P4 Co2 P5 O7 -39.3(3)
P4 Co2 P6 O3 -179.5(3)
P4 Co2 P6 O4 -70.0(3)
P4 Co2 P6 O8 53.6(3)
P4 Co2 C1 C2 -131.6(5)
P4 Co2 C1 C5 110.1(6)
P4 Co2 C2 C1 55.4(6)
P4 Co2 C2 C3 175.3(5)
P4 Co2 C3 C2 -9.7(11)
P4 Co2 C3 C4 108.6(8)
P4 Co2 C4 C3 -138.2(5)
P4 Co2 C4 C5 -18.5(8)
P4 Co2 C5 C1 -73.8(6)
P4 Co2 C5 C4 168.3(5)
P4 O5 C19 C20 136.4(8)
P4 O6 C21 C22 165.8(7)
P5 Co2 P4 O5 -174.7(3)
P5 Co2 P4 O6 -64.4(3)
P5 Co2 P4 O9 60.4(3)
P5 Co2 P6 O3 92.2(3)
P5 Co2 P6 O4 -158.3(3)
P5 Co2 P6 O8 -34.7(3)
P5 Co2 C1 C2 -44.4(6)
P5 Co2 C1 C5 -162.7(5)
P5 Co2 C2 C1 145.1(5)
P5 Co2 C2 C3 -95.0(6)
P5 Co2 C3 C2 88.4(5)
P5 Co2 C3 C4 -153.3(5)
P5 Co2 C4 C3 35.9(7)
P5 Co2 C4 C5 155.5(5)
P5 Co2 C5 C1 46.8(12)
P5 Co2 C5 C4 -71.1(11)
P5 O1 C11 C12 178.9(8)
P5 O2 C13 C14 102.6(8)
P6 Co2 P4 O5 91.6(3)
P6 Co2 P4 O6 -158.1(3)
P6 Co2 P4 O9 -33.3(3)
P6 Co2 P5 O1 174.0(3)
P6 Co2 P5 O2 -73.8(3)
P6 Co2 P5 O7 51.8(3)
P6 Co2 C1 C2 137.3(5)
P6 Co2 C1 C5 19.0(8)
P6 Co2 C2 C1 -109.5(7)
P6 Co2 C2 C3 10.4(10)
P6 Co2 C3 C2 -174.9(5)
P6 Co2 C3 C4 -56.5(6)
P6 Co2 C4 C3 130.4(6)
P6 Co2 C4 C5 -110.0(6)
P6 Co2 C5 C1 -167.9(5)
P6 Co2 C5 C4 74.3(6)
P6 O3 C15 C16 -163.4(6)
P6 O4 C17 C18 58.4(15)
O1 P5 O2 C13 -57.0(7)
O1 P5 O7 Ce1 -147.0(5)
O2 P5 O1 C11 112.8(8)
O2 P5 O7 Ce1 103.2(5)
O3 P6 O4 C17 -76.1(9)
O3 P6 O8 Ce1 -149.9(5)
O4 P6 O3 C15 164.2(6)
O4 P6 O8 Ce1 103.1(5)
O5 P4 O6 C21 -68.4(7)
O5 P4 O9 Ce1 -154.8(5)
O6 P4 O5 C19 138.6(7)
O6 P4 O9 Ce1 96.7(5)
O7 Ce1 O8 P6 47.8(5)
O7 Ce1 O9 P4 -25.0(5)
O7 Ce1 O17 P2 -137.4(5)
O7 Ce1 O18 P1 177.8(4)
O7 Ce1 O19 P3 166.4(4)
O7 Ce1 N1 C50 38(3)
O7 Ce1 N2 C70 151(2)
O7 P5 O1 C11 -2.0(8)
O7 P5 O2 C13 55.5(7)
O8 Ce1 O7 P5 -22.7(5)
O8 Ce1 O9 P4 57.1(5)
O8 Ce1 O17 P2 120.9(5)
O8 Ce1 O18 P1 -77.7(6)
O8 Ce1 O19 P3 -152.7(5)
O8 Ce1 N1 C50 -3(3)
O8 Ce1 N2 C70 70(2)
O8 P6 O3 C15 50.9(7)
O8 P6 O4 C17 35.4(9)
O9 Ce1 O7 P5 55.5(5)
O9 Ce1 O8 P6 -29.3(5)
O9 Ce1 O17 P2 14.6(8)
O9 Ce1 O18 P1 -116.1(5)
O9 Ce1 O19 P3 129.5(5)
O9 Ce1 N1 C50 97(3)
O9 Ce1 N2 C70 102(2)
O9 P4 O5 C19 24.6(8)
O9 P4 O6 C21 43.4(7)
O11 P2 O12 C33 -59.7(7)
O11 P2 O17 Ce1 -150.1(5)
O12 P2 O11 C31 133.0(10)
O12 P2 O11 C31B 158.4(13)
O12 P2 O17 Ce1 101.4(5)
O13 P1 O14 C37 -56.4(7)
O13 P1 O18 Ce1 -140.5(5)
O14 P1 O13 C35 151.6(6)
O14 P1 O18 Ce1 111.6(5)
O15 P3 O16 C41 -67.9(6)
O15 P3 O19 Ce1 -149.5(4)
O16 P3 O15 C39 163.4(7)
O16 P3 O19 Ce1 105.0(5)
O17 Ce1 O7 P5 -139.8(5)
O17 Ce1 O8 P6 -176.9(5)
O17 Ce1 O9 P4 175.1(4)
O17 Ce1 O18 P1 43.1(5)
O17 Ce1 O19 P3 -29.7(5)
O17 Ce1 N1 C50 -116(3)
O17 Ce1 N2 C70 -61(2)
O17 P2 O11 C31 17.8(11)
O17 P2 O11 C31B 43.2(13)
O17 P2 O12 C33 52.6(7)
O18 Ce1 O7 P5 122.1(5)
O18 Ce1 O8 P6 -67.7(6)
O18 Ce1 O9 P4 -144.9(6)
O18 Ce1 O17 P2 -24.9(5)
O18 Ce1 O19 P3 51.9(5)
O18 Ce1 N1 C50 162(3)
O18 Ce1 N2 C70 -93(2)
O18 P1 O13 C35 36.8(7)
O18 P1 O14 C37 56.0(7)
O19 Ce1 O7 P5 17.8(8)
O19 Ce1 O8 P6 -111.7(5)
O19 Ce1 O9 P4 136.0(5)
O19 Ce1 O17 P2 54.6(5)
O19 Ce1 O18 P1 -33.7(5)
O19 Ce1 N1 C50 -155(3)
O19 Ce1 N2 C70 2(2)
O19 P3 O15 C39 50.5(8)
O19 P3 O16 C41 44.5(6)
N1 Ce1 O7 P5 -177.2(6)
N1 Ce1 O8 P6 85.7(6)
N1 Ce1 O9 P4 -81.4(5)
N1 Ce1 O17 P2 -101.3(6)
N1 Ce1 O18 P1 120.0(5)
N1 Ce1 O19 P3 9.1(7)
N1 Ce1 N2 C70 -138(2)
N2 Ce1 O7 P5 -95.6(5)
N2 Ce1 O8 P6 130.5(6)
N2 Ce1 O9 P4 25.1(7)
N2 Ce1 O17 P2 175.1(6)
N2 Ce1 O18 P1 73.8(6)
N2 Ce1 O19 P3 -88.7(5)
N2 Ce1 N1 C50 -46(3)
B1 C51 C52 C53 -179.1(9)
B1 C51 C56 C55 179.2(10)
B1 C57 C58 C59 178.9(10)
B1 C57 C62 C61 -177.7(12)
B1 C63 C64 C65 -179.6(10)
B1 C63 C68 C67 179.8(10)
B2 C71 C72 C73 172.3(8)
B2 C71 C76 C75 -172.9(8)
B2 C77 C78 C79 178.5(9)
B2 C77 C82 C81 -179.7(11)
B2 C83 C84 C85 178.5(9)
B2 C83 C88 C87 -177.9(10)
C1 Co2 P4 O5 -49.4(4)
C1 Co2 P4 O6 61.0(4)
C1 Co2 P4 O9 -174.3(4)
C1 Co2 P5 O1 -4.9(4)
C1 Co2 P5 O2 107.2(4)
C1 Co2 P5 O7 -127.1(4)
C1 Co2 P6 O3 -89.2(5)
C1 Co2 P6 O4 20.3(5)
C1 Co2 P6 O8 144.0(5)
C1 Co2 C2 C3 119.9(8)
C1 Co2 C3 C2 -37.5(6)
C1 Co2 C3 C4 80.8(6)
C1 Co2 C4 C3 -81.7(6)
C1 Co2 C4 C5 37.9(6)
C1 Co2 C5 C4 -117.9(8)
C1 C2 C3 Co2 60.3(6)
C1 C2 C3 C4 -0.3(11)
C2 Co2 P4 O5 -81.6(4)
C2 Co2 P4 O6 28.7(4)
C2 Co2 P4 O9 153.5(4)
C2 Co2 P5 O1 -31.9(4)
C2 Co2 P5 O2 80.3(4)
C2 Co2 P5 O7 -154.1(4)
C2 Co2 P6 O3 -13.2(7)
C2 Co2 P6 O4 96.3(7)
C2 Co2 P6 O8 -140.1(6)
C2 Co2 C1 C5 -118.3(8)
C2 Co2 C3 C4 118.3(8)
C2 Co2 C4 C3 -37.6(6)
C2 Co2 C4 C5 82.1(6)
C2 Co2 C5 C1 38.2(6)
C2 Co2 C5 C4 -79.6(6)
C2 C1 C5 Co2 -59.1(6)
C2 C1 C5 C4 2.5(10)
C2 C3 C4 Co2 60.0(7)
C2 C3 C4 C5 1.8(11)
C3 Co2 P4 O5 -74.9(8)
C3 Co2 P4 O6 35.5(8)
C3 Co2 P4 O9 160.2(7)
C3 Co2 P5 O1 -71.3(4)
C3 Co2 P5 O2 40.8(4)
C3 Co2 P5 O7 166.5(4)
C3 Co2 P6 O3 -6.0(4)
C3 Co2 P6 O4 103.5(4)
C3 Co2 P6 O8 -132.8(4)
C3 Co2 C1 C2 36.5(6)
C3 Co2 C1 C5 -81.7(6)
C3 Co2 C2 C1 -119.9(8)
C3 Co2 C4 C5 119.7(8)
C3 Co2 C5 C1 81.0(6)
C3 Co2 C5 C4 -36.9(6)
C3 C4 C5 Co2 58.9(7)
C3 C4 C5 C1 -2.7(10)
C4 Co2 P4 O5 0.8(5)
C4 Co2 P4 O6 111.1(5)
C4 Co2 P4 O9 -124.2(5)
C4 Co2 P5 O1 -93.4(4)
C4 Co2 P5 O2 18.8(5)
C4 Co2 P5 O7 144.4(4)
C4 Co2 P6 O3 -38.2(4)
C4 Co2 P6 O4 71.4(4)
C4 Co2 P6 O8 -165.0(4)
C4 Co2 C1 C2 79.7(6)
C4 Co2 C1 C5 -38.6(6)
C4 Co2 C2 C1 -82.0(6)
C4 Co2 C2 C3 37.9(6)
C4 Co2 C3 C2 -118.3(8)
C4 Co2 C5 C1 117.9(8)
C5 Co2 P4 O5 -11.4(4)
C5 Co2 P4 O6 98.9(4)
C5 Co2 P4 O9 -136.3(4)
C5 Co2 P5 O1 -39.8(10)
C5 Co2 P5 O2 72.4(9)
C5 Co2 P5 O7 -162.0(9)
C5 Co2 P6 O3 -76.9(4)
C5 Co2 P6 O4 32.7(4)
C5 Co2 P6 O8 156.3(4)
C5 Co2 C1 C2 118.3(8)
C5 Co2 C2 C1 -37.7(6)
C5 Co2 C2 C3 82.2(6)
C5 Co2 C3 C2 -80.7(6)
C5 Co2 C3 C4 37.6(6)
C5 Co2 C4 C3 -119.7(8)
C5 C1 C2 Co2 59.2(6)
C5 C1 C2 C3 -1.4(10)
C6 Co1 P1 O13 -14.7(4)
C6 Co1 P1 O14 94.2(4)
C6 Co1 P1 O18 -141.8(4)
C6 Co1 P2 O11 -77.1(4)
C6 Co1 P2 O12 33.6(4)
C6 Co1 P2 O17 157.2(4)
C6 Co1 P3 O15 -56.7(10)
C6 Co1 P3 O16 51.5(10)
C6 Co1 P3 O19 175.8(10)
C6 Co1 C7 C8 119.6(8)
C6 Co1 C8 C7 -37.1(6)
C6 Co1 C8 C9 81.6(6)
C6 Co1 C9 C8 -80.6(6)
C6 Co1 C9 C10 37.5(6)
C6 Co1 C10 C9 -119.8(9)
C6 C7 C8 Co1 59.2(6)
C6 C7 C8 C9 -2.1(10)
C7 Co1 P1 O13 -51.1(4)
C7 Co1 P1 O14 57.8(4)
C7 Co1 P1 O18 -178.3(4)
C7 Co1 P2 O11 -92.6(5)
C7 Co1 P2 O12 18.1(5)
C7 Co1 P2 O17 141.7(5)
C7 Co1 P3 O15 2.3(5)
C7 Co1 P3 O16 110.5(4)
C7 Co1 P3 O19 -125.2(4)
C7 Co1 C6 C10 -117.0(8)
C7 Co1 C8 C9 118.6(8)
C7 Co1 C9 C8 -37.5(6)
C7 Co1 C9 C10 80.6(7)
C7 Co1 C10 C6 38.3(6)
C7 Co1 C10 C9 -81.6(7)
C7 C6 C10 Co1 -61.2(6)
C7 C6 C10 C9 -0.3(10)
C7 C8 C9 Co1 61.4(6)
C7 C8 C9 C10 1.9(10)
C8 Co1 P1 O13 -84.4(4)
C8 Co1 P1 O14 24.5(4)
C8 Co1 P1 O18 148.4(4)
C8 Co1 P2 O11 -25.0(8)
C8 Co1 P2 O12 85.7(7)
C8 Co1 P2 O17 -150.7(7)
C8 Co1 P3 O15 -18.5(4)
C8 Co1 P3 O16 89.7(3)
C8 Co1 P3 O19 -146.0(4)
C8 Co1 C6 C7 37.0(5)
C8 Co1 C6 C10 -80.0(6)
C8 Co1 C7 C6 -119.6(8)
C8 Co1 C9 C10 118.1(9)
C8 Co1 C10 C6 81.6(6)
C8 Co1 C10 C9 -38.2(6)
C8 C9 C10 Co1 59.3(6)
C8 C9 C10 C6 -1.0(10)
C9 Co1 P1 O13 -82.2(7)
C9 Co1 P1 O14 26.7(7)
C9 Co1 P1 O18 150.7(6)
C9 Co1 P2 O11 -8.1(4)
C9 Co1 P2 O12 102.6(4)
C9 Co1 P2 O17 -133.8(4)
C9 Co1 P3 O15 -58.3(4)
C9 Co1 P3 O16 49.9(4)
C9 Co1 P3 O19 174.2(4)
C9 Co1 C6 C7 80.6(6)
C9 Co1 C6 C10 -36.5(6)
C9 Co1 C7 C6 -81.8(6)
C9 Co1 C7 C8 37.8(6)
C9 Co1 C8 C7 -118.6(8)
C9 Co1 C10 C6 119.8(9)
C10 Co1 P1 O13 -8.5(6)
C10 Co1 P1 O14 100.4(5)
C10 Co1 P1 O18 -135.6(5)
C10 Co1 P2 O11 -37.6(4)
C10 Co1 P2 O12 73.1(4)
C10 Co1 P2 O17 -163.3(4)
C10 Co1 P3 O15 -85.2(4)
C10 Co1 P3 O16 23.0(4)
C10 Co1 P3 O19 147.3(4)
C10 Co1 C6 C7 117.0(8)
C10 Co1 C7 C6 -38.9(6)
C10 Co1 C7 C8 80.7(6)
C10 Co1 C8 C7 -81.1(6)
C10 Co1 C8 C9 37.5(6)
C10 Co1 C9 C8 -118.1(9)
C10 C6 C7 Co1 60.4(6)
C10 C6 C7 C8 1.5(10)
C31 O11 C31B C32B -86(3)
C50 B1 C51 C52 51.3(12)
C50 B1 C51 C56 -128.0(10)
C50 B1 C57 C58 -178.0(9)
C50 B1 C57 C62 -2.5(14)
C50 B1 C63 C64 79.5(11)
C50 B1 C63 C68 -100.3(11)
C51 B1 C50 N1 0(15)
C51 B1 C57 C58 66.8(12)
C51 B1 C57 C62 -117.7(11)
C51 B1 C63 C64 -167.3(9)
C51 B1 C63 C68 12.9(14)
C51 C52 C53 C54 0.0(15)
C52 C51 C56 C55 -0.2(14)
C52 C53 C54 C55 -0.3(15)
C53 C54 C55 C56 0.4(15)
C54 C55 C56 C51 -0.2(16)
C56 C51 C52 C53 0.3(14)
C57 B1 C50 N1 -123(14)
C57 B1 C51 C52 169.8(9)
C57 B1 C51 C56 -9.6(14)
C57 B1 C63 C64 -36.9(12)
C57 B1 C63 C68 143.3(10)
C57 C58 C59 C60 -2.3(19)
C58 C57 C62 C61 -2.1(18)
C58 C59 C60 C61 1(2)
C59 C60 C61 C62 0(2)
C60 C61 C62 C57 0(2)
C62 C57 C58 C59 3.0(16)
C63 B1 C50 N1 121(14)
C63 B1 C51 C52 -63.2(12)
C63 B1 C51 C56 117.5(10)
C63 B1 C57 C58 -63.9(11)
C63 B1 C57 C62 111.6(11)
C63 C64 C65 C66 -0.3(19)
C64 C63 C68 C67 -0.1(15)
C64 C65 C66 C67 0(2)
C65 C66 C67 C68 0.1(19)
C66 C67 C68 C63 -0.1(18)
C68 C63 C64 C65 0.2(16)
C70 B2 C71 C72 140.8(8)
C70 B2 C71 C76 -44.7(10)
C70 B2 C77 C78 145.9(9)
C70 B2 C77 C82 -36.7(12)
C70 B2 C83 C84 152.1(8)
C70 B2 C83 C88 -29.1(11)
C71 B2 C70 N2 6(45)
C71 B2 C77 C78 32.2(12)
C71 B2 C77 C82 -150.4(9)
C71 B2 C83 C84 -91.6(10)
C71 B2 C83 C88 87.2(10)
C71 C72 C73 C74 1.3(15)
C72 C71 C76 C75 2.0(13)
C72 C73 C74 C75 0.8(14)
C73 C74 C75 C76 -1.4(14)
C74 C75 C76 C71 0.0(15)
C76 C71 C72 C73 -2.6(13)
C77 B2 C70 N2 -111(44)
C77 B2 C71 C72 -105.0(10)
C77 B2 C71 C76 69.5(10)
C77 B2 C83 C84 35.4(11)
C77 B2 C83 C88 -145.8(9)
C77 C78 C79 C80 0.5(16)
C78 C77 C82 C81 -2.1(17)
C78 C79 C80 C81 -0.9(18)
C79 C80 C81 C82 0(2)
C80 C81 C82 C77 2(2)
C82 C77 C78 C79 0.9(15)
C83 B2 C70 N2 128(44)
C83 B2 C71 C72 23.4(12)
C83 B2 C71 C76 -162.1(8)
C83 B2 C77 C78 -96.7(10)
C83 B2 C77 C82 80.7(11)
C83 C84 C85 C86 -0.6(16)
C84 C83 C88 C87 1.0(15)
C84 C85 C86 C87 1.1(16)
C85 C86 C87 C88 -0.6(17)
C86 C87 C88 C83 -0.4(18)
C88 C83 C84 C85 -0.5(14)
Ce1A N1A C50A B1A -24(27)
Ce1A N2A C70A B2A 38(100)
Co1A P1A O1A C11A -167.3(6)
Co1A P1A O2A C13A 102.7(7)
Co1A P1A O7A Ce1A 26.8(6)
Co1A P2A O3A C15A -179.9(6)
Co1A P2A O4A C17A 128.2(6)
Co1A P2A O8A Ce1A 17.0(6)
Co1A P3A O5A C19A -175.2(5)
Co1A P3A O6A C21A 75.9(6)
Co1A P3A O9A Ce1A 32.7(5)
Co1A C1A C2A C3A -59.1(6)
Co1A C1A C5A C4A 60.2(6)
Co1A C2A C3A C4A -60.9(6)
Co1A C3A C4A C5A -59.4(6)
Co1A C4A C5A C1A -59.2(6)
Co2A P4A O11A C31A -171.8(5)
Co2A P4A O12A C33A 117.0(5)
Co2A P4A O17A Ce1A 12.6(6)
Co2A P5A O13A C35A 165.0(5)
Co2A P5A O14A C37A 121.4(6)
Co2A P5A O18A Ce1A 7.5(6)
Co2A P6A O15A C39A -174.7(6)
Co2A P6A O16A C41A 71.2(6)
Co2A P6A O19A Ce1A 16.5(7)
Co2A C6A C7A C8A -61.1(6)
Co2A C6A C10A C9A 61.7(6)
Co2A C7A C8A C9A -60.1(6)
Co2A C8A C9A C10A -59.2(6)
Co2A C9A C10A C6A -61.9(6)
P1A Co1A P2A O3A 71.8(2)
P1A Co1A P2A O4A -175.7(2)
P1A Co1A P2A O8A -50.7(3)
P1A Co1A P3A O5A 153.6(2)
P1A Co1A P3A O6A -97.4(3)
P1A Co1A P3A O9A 29.8(3)
P1A Co1A C1A C2A -164.4(5)
P1A Co1A C1A C5A 77.6(5)
P1A Co1A C2A C1A 23.1(7)
P1A Co1A C2A C3A 142.0(5)
P1A Co1A C3A C2A -98.3(7)
P1A Co1A C3A C4A 20.8(9)
P1A Co1A C4A C3A -170.4(4)
P1A Co1A C4A C5A -51.9(6)
P1A Co1A C5A C1A -105.4(5)
P1A Co1A C5A C4A 135.0(5)
P1A O1A C11A C12A -161.5(7)
P1A O2A C13A C14A -171.9(11)
P1A O2A C13A C14C 137.5(18)
P2A Co1A P1A O1A 157.2(3)
P2A Co1A P1A O2A -93.4(3)
P2A Co1A P1A O7A 32.8(3)
P2A Co1A P3A O5A 62.4(2)
P2A Co1A P3A O6A 171.4(3)
P2A Co1A P3A O9A -61.4(3)
P2A Co1A C1A C2A -70.6(5)
P2A Co1A C1A C5A 171.4(4)
P2A Co1A C2A C1A 114.0(5)
P2A Co1A C2A C3A -127.1(5)
P2A Co1A C3A C2A 59.3(5)
P2A Co1A C3A C4A 178.4(5)
P2A Co1A C4A C3A -3.2(9)
P2A Co1A C4A C5A 115.4(6)
P2A Co1A C5A C1A -14.3(7)
P2A Co1A C5A C4A -133.8(5)
P2A O3A C15A C16A -154.4(6)
P2A O4A C17A C18A 176.8(6)
P3A Co1A P1A O1A 68.9(3)
P3A Co1A P1A O2A 178.3(3)
P3A Co1A P1A O7A -55.6(3)
P3A Co1A P2A O3A 164.4(2)
P3A Co1A P2A O4A -83.1(2)
P3A Co1A P2A O8A 41.9(3)
P3A Co1A C1A C2A 64.1(10)
P3A Co1A C1A C5A -53.9(10)
P3A Co1A C2A C1A -158.9(4)
P3A Co1A C2A C3A -40.1(6)
P3A Co1A C3A C2A 150.2(5)
P3A Co1A C3A C4A -90.7(5)
P3A Co1A C4A C3A 93.8(5)
P3A Co1A C4A C5A -147.7(5)
P3A Co1A C5A C1A 161.8(4)
P3A Co1A C5A C4A 42.2(6)
P3A O5A C19A C20A -173.4(6)
P3A O6A C21A C22A 157.5(6)
P4A Co2A P5A O13A 73.4(2)
P4A Co2A P5A O14A -177.2(2)
P4A Co2A P5A O18A -50.7(3)
P4A Co2A P6A O15A 158.4(3)
P4A Co2A P6A O16A -92.2(3)
P4A Co2A P6A O19A 34.5(3)
P4A Co2A C6A C7A 135.3(5)
P4A Co2A C6A C10A 16.0(8)
P4A Co2A C7A C6A -111.5(7)
P4A Co2A C7A C8A 6.9(9)
P4A Co2A C8A C7A -176.5(5)
P4A Co2A C8A C9A -57.6(6)
P4A Co2A C9A C8A 129.1(5)
P4A Co2A C9A C10A -111.5(5)
P4A Co2A C10A C6A -170.0(5)
P4A Co2A C10A C9A 73.1(5)
P4A O11A C31A C32A -172.3(6)
P4A O12A C33A C34A 96.2(7)
P5A Co2A P4A O11A 169.0(2)
P5A Co2A P4A O12A -80.5(2)
P5A Co2A P4A O17A 43.1(3)
P5A Co2A P6A O15A 69.1(3)
P5A Co2A P6A O16A 178.5(3)
P5A Co2A P6A O19A -54.9(3)
P5A Co2A C6A C7A -134.7(5)
P5A Co2A C6A C10A 106.1(5)
P5A Co2A C7A C6A 53.1(6)
P5A Co2A C7A C8A 171.5(5)
P5A Co2A C8A C7A -18.7(10)
P5A Co2A C8A C9A 100.2(8)
P5A Co2A C9A C8A -142.0(5)
P5A Co2A C9A C10A -22.6(7)
P5A Co2A C10A C6A -78.0(5)
P5A Co2A C10A C9A 165.1(5)
P5A O13A C35A C36A -99.7(8)
P5A O14A C37A C38A 133.5(6)
P6A Co2A P4A O11A 79.6(2)
P6A Co2A P4A O12A -169.8(2)
P6A Co2A P4A O17A -46.2(3)
P6A Co2A P5A O13A 168.3(2)
P6A Co2A P5A O14A -82.3(2)
P6A Co2A P5A O18A 44.2(3)
P6A Co2A C6A C7A -44.9(6)
P6A Co2A C6A C10A -164.1(4)
P6A Co2A C7A C6A 143.5(5)
P6A Co2A C7A C8A -98.1(5)
P6A Co2A C8A C7A 85.1(5)
P6A Co2A C8A C9A -155.9(5)
P6A Co2A C9A C8A 32.7(7)
P6A Co2A C9A C10A 152.1(4)
P6A Co2A C10A C6A 39.8(11)
P6A Co2A C10A C9A -77.0(9)
P6A O15A C39A C40A -159.8(8)
P6A O16A C41A C42A 160.7(6)
O1A P1A O2A C13A -143.9(7)
O1A P1A O7A Ce1A -96.5(5)
O2A P1A O1A C11A 74.5(7)
O2A P1A O7A Ce1A 156.3(5)
O3A P2A O4A C17A -117.7(6)
O3A P2A O8A Ce1A -104.0(5)
O4A P2A O3A C15A 61.5(7)
O4A P2A O8A Ce1A 144.7(5)
O5A P3A O6A C21A -170.1(6)
O5A P3A O9A Ce1A -89.6(5)
O6A P3A O5A C19A 64.6(6)
O6A P3A O9A Ce1A 163.8(4)
O7A Ce1A O8A P2A 30.2(5)
O7A Ce1A O9A P3A -59.0(5)
O7A Ce1A O17A P4A 76.1(6)
O7A Ce1A O18A P5A -103.8(5)
O7A Ce1A O19A P6A 162.4(6)
O7A Ce1A N1A C50A -107(7)
O7A Ce1A N2A C70A 13(2)
O7A P1A O1A C11A -36.6(7)
O7A P1A O2A C13A -30.4(8)
O8A Ce1A O7A P1A -55.7(5)
O8A Ce1A O9A P3A 18.4(4)
O8A Ce1A O17A P4A 175.8(4)
O8A Ce1A O18A P5A 151.2(4)
O8A Ce1A O19A P6A -169.3(4)
O8A Ce1A N1A C50A 176(100)
O8A Ce1A N2A C70A -20(2)
O8A P2A O3A C15A -52.0(7)
O8A P2A O4A C17A -2.5(7)
O9A Ce1A O7A P1A 22.3(5)
O9A Ce1A O8A P2A -49.0(5)
O9A Ce1A O17A P4A 113.6(5)
O9A Ce1A O18A P5A 11.6(7)
O9A Ce1A O19A P6A -120.2(6)
O9A Ce1A N1A C50A -135(7)
O9A Ce1A N2A C70A -82(2)
O9A P3A O5A C19A -47.7(7)
O9A P3A O6A C21A -55.6(7)
O11A P4A O12A C33A -129.3(6)
O11A P4A O17A Ce1A -111.5(5)
O12A P4A O11A C31A 71.2(6)
O12A P4A O17A Ce1A 138.8(5)
O13A P5A O14A C37A -127.4(6)
O13A P5A O18A Ce1A -113.2(5)
O14A P5A O13A C35A 48.1(6)
O14A P5A O18A Ce1A 136.1(4)
O15A P6A O16A C41A -173.9(6)
O15A P6A O19A Ce1A -107.4(5)
O16A P6A O15A C39A 66.3(7)
O16A P6A O19A Ce1A 146.4(5)
O17A Ce1A O7A P1A 59.1(6)
O17A Ce1A O8A P2A -110.1(5)
O17A Ce1A O9A P3A 144.1(5)
O17A Ce1A O18A P5A 38.2(5)
O17A Ce1A O19A P6A -46.4(5)
O17A Ce1A N1A C50A 52(7)
O17A Ce1A N2A C70A -147(2)
O17A P4A O11A C31A -41.2(7)
O17A P4A O12A C33A -13.6(7)
O18A Ce1A O7A P1A 168.1(4)
O18A Ce1A O8A P2A 154.9(4)
O18A Ce1A O9A P3A 170.8(4)
O18A Ce1A O17A P4A -50.0(5)
O18A Ce1A O19A P6A 29.7(5)
O18A Ce1A N1A C50A 31(7)
O18A Ce1A N2A C70A 137(2)
O18A P5A O13A C35A -66.4(6)
O18A P5A O14A C37A -10.5(7)
O19A Ce1A O7A P1A 108.3(5)
O19A Ce1A O8A P2A 1.8(8)
O19A Ce1A O9A P3A -135.7(5)
O19A Ce1A O17A P4A 27.7(5)
O19A Ce1A O18A P5A -43.9(5)
O19A Ce1A N1A C50A -38(7)
O19A Ce1A N2A C70A 165.4(19)
O19A P6A O15A C39A -45.3(7)
O19A P6A O16A C41A -61.1(7)
N1A Ce1A O7A P1A -140.9(6)
N1A Ce1A O8A P2A 104.0(6)
N1A Ce1A O9A P3A -31.3(7)
N1A Ce1A O17A P4A -71.0(6)
N1A Ce1A O18A P5A -154.9(5)
N1A Ce1A O19A P6A 95.8(6)
N1A Ce1A N2A C70A 63(2)
N2A Ce1A O7A P1A -87.3(6)
N2A Ce1A O8A P2A -172.3(6)
N2A Ce1A O9A P3A 76.6(5)
N2A Ce1A O17A P4A -126.6(5)
N2A Ce1A O18A P5A 119.5(5)
N2A Ce1A O19A P6A 1.2(8)
N2A Ce1A N1A C50A 107(7)
B1A C51A C52A C53A -176.1(9)
B1A C51A C56A C55A 177.1(9)
B1A C57A C58A C59A 177.3(8)
B1A C57A C62A C61A -177.1(9)
B1A C63A C64A C65A -177.8(9)
B1A C63A C68A C67A 178.4(9)
B2A C71A C72A C73A -179.3(8)
B2A C71A C76A C75A 179.3(8)
B2A C77A C78A C79A -175.4(8)
B2A C77A C82A C81A 175.6(8)
B2A C83A C84A C85A -177.5(9)
B2A C83A C88A C87A 178.8(8)
C1A Co1A P1A O1A -97.8(4)
C1A Co1A P1A O2A 11.6(4)
C1A Co1A P1A O7A 137.7(4)
C1A Co1A P2A O3A -28.1(3)
C1A Co1A P2A O4A 84.3(3)
C1A Co1A P2A O8A -150.7(3)
C1A Co1A P3A O5A -74.1(9)
C1A Co1A P3A O6A 34.9(9)
C1A Co1A P3A O9A 162.1(8)
C1A Co1A C2A C3A 118.9(7)
C1A Co1A C3A C2A -37.8(5)
C1A Co1A C3A C4A 81.3(6)
C1A Co1A C4A C3A -81.0(6)
C1A Co1A C4A C5A 37.5(5)
C1A Co1A C5A C4A -119.6(7)
C1A C2A C3A Co1A 58.8(6)
C1A C2A C3A C4A -2.2(9)
C2A Co1A P1A O1A -112.7(4)
C2A Co1A P1A O2A -3.3(5)
C2A Co1A P1A O7A 122.8(5)
C2A Co1A P2A O3A -65.6(3)
C2A Co1A P2A O4A 46.8(3)
C2A Co1A P2A O8A 171.8(4)
C2A Co1A P3A O5A -25.0(4)
C2A Co1A P3A O6A 84.0(4)
C2A Co1A P3A O9A -148.8(4)
C2A Co1A C1A C5A -118.0(7)
C2A Co1A C3A C4A 119.1(7)
C2A Co1A C4A C3A -37.3(5)
C2A Co1A C4A C5A 81.2(6)
C2A Co1A C5A C1A 38.2(5)
C2A Co1A C5A C4A -81.4(6)
C2A C1A C5A Co1A -61.4(6)
C2A C1A C5A C4A -1.1(9)
C2A C3A C4A Co1A 60.9(6)
C2A C3A C4A C5A 1.5(10)
C3A Co1A P1A O1A -43.5(7)
C3A Co1A P1A O2A 65.9(7)
C3A Co1A P1A O7A -167.9(7)
C3A Co1A P2A O3A -98.9(4)
C3A Co1A P2A O4A 13.5(4)
C3A Co1A P2A O8A 138.5(4)
C3A Co1A P3A O5A -49.5(3)
C3A Co1A P3A O6A 59.5(3)
C3A Co1A P3A O9A -173.3(3)
C3A Co1A C1A C2A 37.4(5)
C3A Co1A C1A C5A -80.6(5)
C3A Co1A C2A C1A -118.9(7)
C3A Co1A C4A C5A 118.5(8)
C3A Co1A C5A C1A 81.5(5)
C3A Co1A C5A C4A -38.1(5)
C3A C4A C5A Co1A 59.0(6)
C3A C4A C5A C1A -0.2(9)
C4A Co1A P1A O1A -28.7(4)
C4A Co1A P1A O2A 80.7(4)
C4A Co1A P1A O7A -153.1(4)
C4A Co1A P2A O3A -96.8(6)
C4A Co1A P2A O4A 15.7(7)
C4A Co1A P2A O8A 140.7(6)
C4A Co1A P3A O5A -89.9(3)
C4A Co1A P3A O6A 19.1(4)
C4A Co1A P3A O9A 146.3(3)
C4A Co1A C1A C2A 81.1(6)
C4A Co1A C1A C5A -36.9(5)
C4A Co1A C2A C1A -81.2(6)
C4A Co1A C2A C3A 37.7(5)
C4A Co1A C3A C2A -119.1(7)
C4A Co1A C5A C1A 119.6(7)
C5A Co1A P1A O1A -58.7(4)
C5A Co1A P1A O2A 50.7(4)
C5A Co1A P1A O7A 176.8(4)
C5A Co1A P2A O3A -18.7(5)
C5A Co1A P2A O4A 93.7(5)
C5A Co1A P2A O8A -141.2(5)
C5A Co1A P3A O5A -115.3(4)
C5A Co1A P3A O6A -6.3(4)
C5A Co1A P3A O9A 120.9(4)
C5A Co1A C1A C2A 118.0(7)
C5A Co1A C2A C1A -38.2(5)
C5A Co1A C2A C3A 80.7(5)
C5A Co1A C3A C2A -81.7(5)
C5A Co1A C3A C4A 37.4(5)
C5A Co1A C4A C3A -118.5(8)
C5A C1A C2A Co1A 61.1(6)
C5A C1A C2A C3A 2.0(9)
C6A Co2A P4A O11A -100.5(5)
C6A Co2A P4A O12A 10.1(5)
C6A Co2A P4A O17A 133.7(5)
C6A Co2A P5A O13A -69.1(4)
C6A Co2A P5A O14A 40.3(4)
C6A Co2A P5A O18A 166.8(4)
C6A Co2A P6A O15A -21.5(4)
C6A Co2A P6A O16A 87.9(4)
C6A Co2A P6A O19A -145.4(4)
C6A Co2A C7A C8A 118.4(8)
C6A Co2A C8A C7A -37.6(5)
C6A Co2A C8A C9A 81.3(6)
C6A Co2A C9A C8A -80.8(6)
C6A Co2A C9A C10A 38.7(5)
C6A Co2A C10A C9A -116.8(8)
C6A C7A C8A Co2A 61.1(6)
C6A C7A C8A C9A 1.0(10)
C7A Co2A P4A O11A -24.7(6)
C7A Co2A P4A O12A 85.8(6)
C7A Co2A P4A O17A -150.5(6)
C7A Co2A P5A O13A -99.6(4)
C7A Co2A P5A O14A 9.8(4)
C7A Co2A P5A O18A 136.3(4)
C7A Co2A P6A O15A -48.1(4)
C7A Co2A P6A O16A 61.3(4)
C7A Co2A P6A O19A -172.1(4)
C7A Co2A C6A C10A -119.2(8)
C7A Co2A C8A C9A 118.9(8)
C7A Co2A C9A C8A -37.6(6)
C7A Co2A C9A C10A 81.9(6)
C7A Co2A C10A C6A 37.1(6)
C7A Co2A C10A C9A -79.8(6)
C7A C6A C10A Co2A -59.4(6)
C7A C6A C10A C9A 2.4(10)
C7A C8A C9A Co2A 59.7(6)
C7A C8A C9A C10A 0.5(10)
C8A Co2A P4A O11A -19.9(4)
C8A Co2A P4A O12A 90.6(4)
C8A Co2A P4A O17A -145.8(4)
C8A Co2A P5A O13A -86.3(7)
C8A Co2A P5A O14A 23.1(7)
C8A Co2A P5A O18A 149.6(7)
C8A Co2A P6A O15A -87.5(4)
C8A Co2A P6A O16A 21.9(4)
C8A Co2A P6A O19A 148.6(4)
C8A Co2A C6A C7A 37.7(6)
C8A Co2A C6A C10A -81.5(6)
C8A Co2A C7A C6A -118.4(8)
C8A Co2A C9A C10A 119.4(8)
C8A Co2A C10A C6A 80.2(6)
C8A Co2A C10A C9A -36.6(5)
C8A C9A C10A Co2A 60.1(6)
C8A C9A C10A C6A -1.8(10)
C9A Co2A P4A O11A -52.0(4)
C9A Co2A P4A O12A 58.6(4)
C9A Co2A P4A O17A -177.8(4)
C9A Co2A P5A O13A -15.7(4)
C9A Co2A P5A O14A 93.8(4)
C9A Co2A P5A O18A -139.7(4)
C9A Co2A P6A O15A -107.4(4)
C9A Co2A P6A O16A 1.9(4)
C9A Co2A P6A O19A 128.6(4)
C9A Co2A C6A C7A 80.4(6)
C9A Co2A C6A C10A -38.8(5)
C9A Co2A C7A C6A -81.4(6)
C9A Co2A C7A C8A 37.0(6)
C9A Co2A C8A C7A -118.9(8)
C9A Co2A C10A C6A 116.8(8)
C10A Co2A P4A O11A -90.0(4)
C10A Co2A P4A O12A 20.5(4)
C10A Co2A P4A O17A 144.2(4)
C10A Co2A P5A O13A -30.3(3)
C10A Co2A P5A O14A 79.2(3)
C10A Co2A P5A O18A -154.3(4)
C10A Co2A P6A O15A -50.6(8)
C10A Co2A P6A O16A 58.7(8)
C10A Co2A P6A O19A -174.6(8)
C10A Co2A C6A C7A 119.2(8)
C10A Co2A C7A C6A -37.5(6)
C10A Co2A C7A C8A 80.9(6)
C10A Co2A C8A C7A -81.3(6)
C10A Co2A C8A C9A 37.6(5)
C10A Co2A C9A C8A -119.4(8)
C10A C6A C7A Co2A 59.0(6)
C10A C6A C7A C8A -2.1(10)
C50A B1A C51A C52A -108.2(10)
C50A B1A C51A C56A 73.5(11)
C50A B1A C57A C58A 37.3(11)
C50A B1A C57A C62A -146.4(8)
C50A B1A C63A C64A -155.5(8)
C50A B1A C63A C68A 27.5(11)
C51A B1A C50A N1A 167(100)
C51A B1A C57A C58A -82.8(11)
C51A B1A C57A C62A 93.6(10)
C51A B1A C63A C64A -36.7(12)
C51A B1A C63A C68A 146.4(8)
C51A C52A C53A C54A -1.3(16)
C52A C51A C56A C55A -1.3(15)
C52A C53A C54A C55A -0.9(16)
C53A C54A C55A C56A 2.0(16)
C54A C55A C56A C51A -0.8(16)
C56A C51A C52A C53A 2.3(14)
C57A B1A C50A N1A 46(21)
C57A B1A C51A C52A 11.4(13)
C57A B1A C51A C56A -166.8(9)
C57A B1A C63A C64A 86.2(11)
C57A B1A C63A C68A -90.8(10)
C57A C58A C59A C60A -0.3(15)
C58A C57A C62A C61A -0.5(13)
C58A C59A C60A C61A -0.2(15)
C59A C60A C61A C62A 0.4(15)
C60A C61A C62A C57A 0.0(14)
C62A C57A C58A C59A 0.6(13)
C63A B1A C50A N1A -73(21)
C63A B1A C51A C52A 133.8(9)
C63A B1A C51A C56A -44.4(12)
C63A B1A C57A C58A 155.0(8)
C63A B1A C57A C62A -28.6(12)
C63A C64A C65A C66A -1.0(17)
C64A C63A C68A C67A 1.3(14)
C64A C65A C66A C67A 2.0(16)
C65A C66A C67A C68A -1.4(15)
C66A C67A C68A C63A -0.3(15)
C68A C63A C64A C65A -0.6(15)
C70A B2A C71A C72A -67.5(9)
C70A B2A C71A C76A 113.3(8)
C70A B2A C77A C78A -4.2(11)
C70A B2A C77A C82A -179.2(7)
C70A B2A C83A C84A 169.3(8)
C70A B2A C83A C88A -8.2(11)
C71A B2A C70A N2A -56(100)
C71A B2A C77A C78A 110.8(9)
C71A B2A C77A C82A -64.2(10)
C71A B2A C83A C84A 56.0(10)
C71A B2A C83A C88A -121.6(8)
C71A C72A C73A C74A 0.9(15)
C72A C71A C76A C75A 0.0(12)
C72A C73A C74A C75A -1.8(16)
C73A C74A C75A C76A 1.7(15)
C74A C75A C76A C71A -0.8(14)
C76A C71A C72A C73A -0.1(13)
C77A B2A C70A N2A 64(100)
C77A B2A C71A C72A 175.9(7)
C77A B2A C71A C76A -3.3(11)
C77A B2A C83A C84A -71.6(10)
C77A B2A C83A C88A 110.9(9)
C77A C78A C79A C80A 0.4(13)
C78A C77A C82A C81A 0.2(12)
C78A C79A C80A C81A -0.4(13)
C79A C80A C81A C82A 0.4(14)
C80A C81A C82A C77A -0.3(14)
C82A C77A C78A C79A -0.2(12)
C83A B2A C70A N2A -173(100)
C83A B2A C71A C72A 47.9(9)
C83A B2A C71A C76A -131.3(8)
C83A B2A C77A C78A -123.7(8)
C83A B2A C77A C82A 61.4(10)
C83A C84A C85A C86A -1.9(16)
C84A C83A C88A C87A 1.1(13)
C84A C85A C86A C87A 2.1(15)
C85A C86A C87A C88A -0.8(14)
C86A C87A C88A C83A -0.8(15)
C88A C83A C84A C85A 0.2(13)
C1S C2S O3S C4S -171.1(17)
C1S C2S O3B C4B -176(3)
C2S O3S C4S C5S 167.4(19)
C2S O3B C4B C5B 162(4)
O3S C2S O3B C4B -125(3)
O3B C2S O3S C4S 47(2)
C31B O11 C31 C32 32(3)
